data_4084957
loop_
_publ_author_name
'Su, Ching-Kai'
'Chuang, Hui-Ju'
'Li, Chen-Yu'
'Yu, Chun-Yue'
'Ko, Bao-Tsan'
'Chen, Jhy-Der'
'Chen, Ming-Jen'

_publ_section_title
;
 Oxo-Bridged Bimetallic Group 4 Complexes Bearing Amine-Bis(benzotriazole
 phenolate) Derivatives as Bifunctional Catalysts for Ring-Opening
 Polymerization of Lactide and Copolymerization of Carbon Dioxide with
 Cyclohexene Oxide
;
_journal_issue 24
_journal_name_full Organometallics
_journal_page_first 7091
_journal_paper_doi 10.1021/om500784a
_journal_volume 33
_journal_year 2014
_chemical_formula_moiety 'C76 H86 N16 O7 Ti2, C7 H8'
_chemical_formula_sum 'C83 H94 N16 O7 Ti2'
_chemical_formula_weight 1523.49
_chemical_name_systematic
; 
 ? 
;
_space_group_IT_number 19
_symmetry_cell_setting orthorhombic
_symmetry_space_group_name_Hall 'P 2ac 2ab'
_symmetry_space_group_name_H-M 'P 21 21 21'
_atom_sites_solution_hydrogens geom
_atom_sites_solution_primary direct
_atom_sites_solution_secondary difmap
_audit_creation_method SHELXL-97
_cell_angle_alpha 90.00
_cell_angle_beta 90.00
_cell_angle_gamma 90.00
_cell_formula_units_Z 8
_cell_length_a 21.3330(5)
_cell_length_b 24.6786(5)
_cell_length_c 29.4375(7)
_cell_measurement_reflns_used 9881
_cell_measurement_temperature 100(2)
_cell_measurement_theta_max 25.82
_cell_measurement_theta_min 2.19
_cell_volume 15497.9(6)
_computing_cell_refinement 'Bruker APEX2 (Bruker, 2008)'
_computing_data_collection 'APEX2 (Bruker, 2008)'
_computing_data_reduction 'Bruker APEX2 (Bruker, 2008)'
_computing_molecular_graphics 'SHELXTL (Sheldrick, 2008)'
_computing_publication_material 'SHELXTL (Sheldrick, 2008)'
_computing_structure_refinement 'SHELXL-97 (Sheldrick, 2008)'
_computing_structure_solution 'SHELXS-97 (Sheldrick, 2008)'
_diffrn_ambient_temperature 100(2)
_diffrn_detector_area_resol_mean 8.3333
_diffrn_measured_fraction_theta_full 0.996
_diffrn_measured_fraction_theta_max 0.996
_diffrn_measurement_device_type 'Bruker APEX-II CCD'
_diffrn_measurement_method '\f and \w scans'
_diffrn_radiation_monochromator graphite
_diffrn_radiation_source 'fine-focus sealed tube'
_diffrn_radiation_type MoK\a
_diffrn_radiation_wavelength 0.71073
_diffrn_reflns_av_R_equivalents 0.1121
_diffrn_reflns_av_sigmaI/netI 0.1274
_diffrn_reflns_limit_h_max 28
_diffrn_reflns_limit_h_min -27
_diffrn_reflns_limit_k_max 32
_diffrn_reflns_limit_k_min -23
_diffrn_reflns_limit_l_max 39
_diffrn_reflns_limit_l_min -33
_diffrn_reflns_number 152917
_diffrn_reflns_theta_full 28.35
_diffrn_reflns_theta_max 28.35
_diffrn_reflns_theta_min 1.61
_exptl_absorpt_coefficient_mu 0.272
_exptl_absorpt_correction_T_max 0.9707
_exptl_absorpt_correction_T_min 0.9277
_exptl_absorpt_correction_type multi-scan
_exptl_absorpt_process_details 'SADABS V2008/1 (Bruker AXS, 2008)'
_exptl_crystal_colour yellow
_exptl_crystal_density_diffrn 1.306
_exptl_crystal_density_method 'not measured'
_exptl_crystal_description block
_exptl_crystal_F_000 6432
_exptl_crystal_size_max 0.28
_exptl_crystal_size_mid 0.18
_exptl_crystal_size_min 0.11
_refine_diff_density_max 0.623
_refine_diff_density_min -0.517
_refine_diff_density_rms 0.068
_refine_ls_abs_structure_details 'Flack H D (1983), Acta Cryst. A39, 876-881'
_refine_ls_abs_structure_Flack -0.017(14)
_refine_ls_extinction_method none
_refine_ls_goodness_of_fit_ref 1.007
_refine_ls_hydrogen_treatment constr
_refine_ls_matrix_type full
_refine_ls_number_parameters 1963
_refine_ls_number_reflns 38465
_refine_ls_number_restraints 0
_refine_ls_restrained_S_all 1.007
_refine_ls_R_factor_all 0.1264
_refine_ls_R_factor_gt 0.0618
_refine_ls_shift/su_max 0.001
_refine_ls_shift/su_mean 0.000
_refine_ls_structure_factor_coef Fsqd
_refine_ls_weighting_details 'calc w=1/[\s^2^(Fo^2^)+(0.0479P)^2^+0.0000P] where P=(Fo^2^+2Fc^2^)/3'
_refine_ls_weighting_scheme calc
_refine_ls_wR_factor_gt 0.1104
_refine_ls_wR_factor_ref 0.1314
_reflns_number_gt 23900
_reflns_number_total 38465
_reflns_threshold_expression >2sigma(I)
_cod_data_source_file om500784a_si_002.cif
_cod_data_source_block kyle20_0m
_cod_depositor_comments
;
The following automatic conversions were performed:

'_symmetry_cell_setting' value 'Orthorhombic' changed to
'orthorhombic' according to
/home/saulius/struct/COD-crude-data--automatic-downloads/rss-feeds/ACS/lib/dictionaries/cif_core.dic
dictionary named 'cif_core.dic' version 2.4.2 from 2011-04-26.

Automatic conversion script
Id: cif_fix_values 2935 2014-11-11 08:27:57Z andrius 

 Adding full bibliography for 4084955--4084959.cif.
;
_cod_database_code 4084957

loop_
_symmetry_equiv_pos_as_xyz
'x, y, z'
'x+1/2, -y+1/2, -z'
'-x, y+1/2, -z+1/2'
'-x+1/2, -y, z+1/2'

loop_
_atom_site_label
_atom_site_type_symbol
_atom_site_fract_x
_atom_site_fract_y
_atom_site_fract_z
_atom_site_U_iso_or_equiv
_atom_site_adp_type
_atom_site_occupancy
_atom_site_symmetry_multiplicity
_atom_site_calc_flag
_atom_site_refinement_flags
Ti1 Ti 0.06640(2) 0.85302(2) 0.921170(18) 0.01389(12) Uani 1 1 d .
O1 O 0.11450(9) 0.79286(8) 0.89811(7) 0.0174(5) Uani 1 1 d .
O2 O 0.02180(9) 0.90051(8) 0.96199(7) 0.0181(5) Uani 1 1 d .
O3 O 0.11156(9) 0.90499(8) 0.89626(7) 0.0185(5) Uani 1 1 d .
O4 O 0.00481(8) 0.84628(8) 0.87837(6) 0.0160(5) Uani 1 1 d .
N1 N 0.20732(12) 0.74901(10) 0.80382(9) 0.0212(6) Uani 1 1 d .
N2 N 0.20623(11) 0.74174(10) 0.84910(8) 0.0185(6) Uani 1 1 d .
N3 N 0.24873(12) 0.76820(11) 0.87340(9) 0.0235(7) Uani 1 1 d .
N4 N -0.02006(13) 1.02580(11) 0.97517(10) 0.0318(7) Uani 1 1 d .
N5 N -0.00528(12) 0.99452(10) 1.01037(9) 0.0210(6) Uani 1 1 d .
N6 N 0.04061(12) 1.01189(11) 1.03709(9) 0.0262(7) Uani 1 1 d .
N7 N 0.01595(11) 0.78626(10) 0.96322(8) 0.0159(6) Uani 1 1 d .
N8 N 0.13731(11) 0.83912(10) 0.98430(8) 0.0180(6) Uani 1 1 d .
C1 C 0.11255(13) 0.73951(12) 0.89549(10) 0.0158(7) Uani 1 1 d .
C2 C 0.15735(14) 0.71077(12) 0.87032(10) 0.0180(7) Uani 1 1 d .
C3 C 0.15551(14) 0.65518(12) 0.86445(11) 0.0232(8) Uani 1 1 d .
H3B H 0.1868 0.6377 0.8468 0.028 Uiso 1 1 calc R
C4 C 0.10813(15) 0.62486(13) 0.88424(11) 0.0237(8) Uani 1 1 d .
C5 C 0.06427(14) 0.65293(12) 0.91033(10) 0.0201(7) Uani 1 1 d .
H5A H 0.0321 0.6327 0.9248 0.024 Uiso 1 1 calc R
C6 C 0.06478(13) 0.70838(11) 0.91632(10) 0.0161(7) Uani 1 1 d .
C7 C 0.00861(13) 0.73493(11) 0.93748(10) 0.0183(7) Uani 1 1 d .
H7A H -0.0220 0.7418 0.9129 0.022 Uiso 1 1 calc R
H7B H -0.0107 0.7082 0.9583 0.022 Uiso 1 1 calc R
C8 C -0.05056(13) 0.80299(11) 0.97216(10) 0.0164(7) Uani 1 1 d .
H8A H -0.0711 0.8104 0.9427 0.020 Uiso 1 1 calc R
H8B H -0.0728 0.7722 0.9864 0.020 Uiso 1 1 calc R
C9 C -0.05831(13) 0.85179(12) 1.00203(9) 0.0169(7) Uani 1 1 d .
C10 C -0.02342(13) 0.89868(12) 0.99342(10) 0.0183(7) Uani 1 1 d .
C11 C -0.03768(14) 0.94429(12) 1.01937(10) 0.0197(7) Uani 1 1 d .
C12 C -0.08409(15) 0.94450(13) 1.05216(10) 0.0249(8) Uani 1 1 d .
H12A H -0.0923 0.9766 1.0689 0.030 Uiso 1 1 calc R
C13 C -0.11888(14) 0.89788(13) 1.06068(11) 0.0254(8) Uani 1 1 d .
C14 C -0.10424(14) 0.85219(13) 1.03542(10) 0.0208(7) Uani 1 1 d .
H14A H -0.1267 0.8197 1.0412 0.025 Uiso 1 1 calc R
C15 C 0.25610(14) 0.78321(13) 0.79845(11) 0.0199(7) Uani 1 1 d .
C16 C 0.28240(16) 0.80509(13) 0.75854(11) 0.0296(9) Uani 1 1 d .
H16A H 0.2660 0.7968 0.7293 0.036 Uiso 1 1 calc R
C17 C 0.33267(16) 0.83878(13) 0.76405(13) 0.0333(9) Uani 1 1 d .
H17A H 0.3520 0.8536 0.7378 0.040 Uiso 1 1 calc R
C18 C 0.35683(17) 0.85232(15) 0.80643(12) 0.0365(9) Uani 1 1 d .
H18A H 0.3911 0.8768 0.8083 0.044 Uiso 1 1 calc R
C19 C 0.33234(16) 0.83112(14) 0.84563(12) 0.0351(9) Uani 1 1 d .
H19A H 0.3490 0.8403 0.8746 0.042 Uiso 1 1 calc R
C20 C 0.28159(14) 0.79527(13) 0.84118(11) 0.0244(8) Uani 1 1 d .
C21 C 0.10341(18) 0.56435(13) 0.87770(12) 0.0363(10) Uani 1 1 d .
H21A H 0.0844 0.5479 0.9047 0.054 Uiso 1 1 calc R
H21B H 0.1454 0.5492 0.8730 0.054 Uiso 1 1 calc R
H21C H 0.0773 0.5566 0.8511 0.054 Uiso 1 1 calc R
C22 C -0.17091(16) 0.89796(14) 1.09497(12) 0.0363(10) Uani 1 1 d .
H22A H -0.1748 0.8618 1.1085 0.054 Uiso 1 1 calc R
H22B H -0.2104 0.9077 1.0800 0.054 Uiso 1 1 calc R
H22C H -0.1616 0.9244 1.1189 0.054 Uiso 1 1 calc R
C23 C 0.02100(15) 1.06739(13) 0.97902(11) 0.0268(8) Uani 1 1 d .
C24 C 0.02820(18) 1.11419(15) 0.95213(13) 0.0417(10) Uani 1 1 d .
H24A H 0.0025 1.1207 0.9264 0.050 Uiso 1 1 calc R
C25 C 0.07407(16) 1.14984(14) 0.96494(12) 0.0348(9) Uani 1 1 d .
H25A H 0.0809 1.1813 0.9470 0.042 Uiso 1 1 calc R
C26 C 0.11122(15) 1.14178(14) 1.00344(12) 0.0321(9) Uani 1 1 d .
H26A H 0.1415 1.1683 1.0115 0.039 Uiso 1 1 calc R
C27 C 0.10478(15) 1.09647(14) 1.02960(12) 0.0318(9) Uani 1 1 d .
H27A H 0.1309 1.0905 1.0553 0.038 Uiso 1 1 calc R
C28 C 0.05812(14) 1.05887(12) 1.01726(10) 0.0212(7) Uani 1 1 d .
C29 C 0.04965(13) 0.77750(12) 1.00674(10) 0.0189(7) Uani 1 1 d .
H29A H 0.0410 0.7404 1.0179 0.023 Uiso 1 1 calc R
H29B H 0.0339 0.8034 1.0297 0.023 Uiso 1 1 calc R
C30 C 0.11964(13) 0.78490(12) 1.00127(10) 0.0189(7) Uani 1 1 d .
H30A H 0.1401 0.7788 1.0310 0.023 Uiso 1 1 calc R
H30B H 0.1356 0.7572 0.9799 0.023 Uiso 1 1 calc R
C31 C 0.20488(13) 0.83548(12) 0.97064(11) 0.0217(8) Uani 1 1 d .
H31A H 0.2085 0.8102 0.9447 0.026 Uiso 1 1 calc R
H31B H 0.2291 0.8199 0.9962 0.026 Uiso 1 1 calc R
C32 C 0.23393(15) 0.88911(13) 0.95745(11) 0.0271(8) Uani 1 1 d .
H32A H 0.2134 0.9028 0.9296 0.033 Uiso 1 1 calc R
H32B H 0.2790 0.8837 0.9507 0.033 Uiso 1 1 calc R
C33 C 0.22714(15) 0.93081(14) 0.99500(12) 0.0339(9) Uani 1 1 d .
H33A H 0.2535 0.9204 1.0213 0.041 Uiso 1 1 calc R
H33B H 0.2413 0.9667 0.9840 0.041 Uiso 1 1 calc R
C34 C 0.15904(15) 0.93388(13) 1.00945(12) 0.0277(8) Uani 1 1 d .
H34A H 0.1552 0.9587 1.0357 0.033 Uiso 1 1 calc R
H34B H 0.1339 0.9491 0.9842 0.033 Uiso 1 1 calc R
C35 C 0.13323(14) 0.87928(12) 1.02225(10) 0.0232(8) Uani 1 1 d .
H35A H 0.1567 0.8652 1.0487 0.028 Uiso 1 1 calc R
H35B H 0.0888 0.8834 1.0314 0.028 Uiso 1 1 calc R
C36 C 0.11407(16) 0.94886(13) 0.86485(11) 0.0298(9) Uani 1 1 d .
H36A H 0.0748 0.9485 0.8463 0.036 Uiso 1 1 calc R
C37 C 0.1162(2) 1.00093(15) 0.89131(15) 0.0632(14) Uani 1 1 d .
H37A H 0.0831 1.0007 0.9144 0.095 Uiso 1 1 calc R
H37B H 0.1097 1.0316 0.8706 0.095 Uiso 1 1 calc R
H37C H 0.1571 1.0045 0.9061 0.095 Uiso 1 1 calc R
C38 C 0.16858(18) 0.94113(19) 0.83353(12) 0.0589(14) Uani 1 1 d .
H38A H 0.1636 0.9070 0.8169 0.088 Uiso 1 1 calc R
H38B H 0.2075 0.9400 0.8512 0.088 Uiso 1 1 calc R
H38C H 0.1704 0.9713 0.8119 0.088 Uiso 1 1 calc R
Ti2 Ti -0.05798(2) 0.85635(2) 0.837260(17) 0.01491(12) Uani 1 1 d .
O5 O -0.10801(9) 0.79763(8) 0.86048(7) 0.0153(5) Uani 1 1 d .
O6 O -0.01270(9) 0.90163(8) 0.79543(7) 0.0214(5) Uani 1 1 d .
O7 O -0.09990(9) 0.91012(8) 0.86339(7) 0.0198(5) Uani 1 1 d .
N9 N -0.19954(12) 0.75099(10) 0.95298(9) 0.0247(7) Uani 1 1 d .
N10 N -0.20420(11) 0.75185(10) 0.90789(9) 0.0198(6) Uani 1 1 d .
N11 N -0.24276(12) 0.78797(11) 0.88978(9) 0.0272(7) Uani 1 1 d .
N12 N -0.02904(13) 1.00740(12) 0.73237(10) 0.0345(8) Uani 1 1 d .
N13 N 0.02543(12) 0.99631(11) 0.75220(9) 0.0288(7) Uani 1 1 d .
N14 N 0.04902(15) 1.03309(12) 0.77954(10) 0.0405(8) Uani 1 1 d .
N15 N -0.01342(11) 0.78847(10) 0.79208(8) 0.0182(6) Uani 1 1 d .
N16 N -0.13320(11) 0.84629(10) 0.77441(8) 0.0188(6) Uani 1 1 d .
C41 C -0.11527(13) 0.74488(12) 0.85755(10) 0.0158(7) Uani 1 1 d .
C42 C -0.16402(14) 0.71855(12) 0.88027(10) 0.0192(7) Uani 1 1 d .
C43 C -0.17306(16) 0.66313(13) 0.87960(11) 0.0288(9) Uani 1 1 d .
H43A H -0.2070 0.6474 0.8958 0.035 Uiso 1 1 calc R
C44 C -0.13217(16) 0.63050(13) 0.85514(12) 0.0305(9) Uani 1 1 d .
C45 C -0.08315(16) 0.65554(13) 0.83209(11) 0.0265(8) Uani 1 1 d .
H45A H -0.0551 0.6336 0.8151 0.032 Uiso 1 1 calc R
C46 C -0.07344(14) 0.71134(12) 0.83286(10) 0.0176(7) Uani 1 1 d .
C47 C -0.01312(14) 0.73387(12) 0.81414(11) 0.0207(8) Uani 1 1 d .
H47A H 0.0175 0.7351 0.8394 0.025 Uiso 1 1 calc R
H47B H 0.0031 0.7076 0.7916 0.025 Uiso 1 1 calc R
C48 C 0.05477(13) 0.80027(12) 0.78551(10) 0.0212(7) Uani 1 1 d .
H48A H 0.0741 0.7692 0.7695 0.025 Uiso 1 1 calc R
H48B H 0.0748 0.8029 0.8158 0.025 Uiso 1 1 calc R
C49 C 0.06951(14) 0.85123(13) 0.75926(10) 0.0228(7) Uani 1 1 d .
C50 C 0.03630(14) 0.89921(13) 0.76742(11) 0.0243(8) Uani 1 1 d .
C51 C 0.05668(15) 0.94560(14) 0.74416(11) 0.0287(8) Uani 1 1 d .
C52 C 0.10841(16) 0.94472(15) 0.71588(11) 0.0339(9) Uani 1 1 d .
H52A H 0.1216 0.9773 0.7016 0.041 Uiso 1 1 calc R
C53 C 0.14118(16) 0.89759(16) 0.70792(12) 0.0375(10) Uani 1 1 d .
C54 C 0.12009(15) 0.85064(15) 0.72991(10) 0.0276(8) Uani 1 1 d .
H54A H 0.1412 0.8174 0.7245 0.033 Uiso 1 1 calc R
C55 C -0.23963(14) 0.79027(13) 0.96612(12) 0.0259(8) Uani 1 1 d .
C56 C -0.25645(15) 0.80818(14) 1.00992(13) 0.0330(9) Uani 1 1 d .
H56A H -0.2390 0.7925 1.0365 0.040 Uiso 1 1 calc R
C57 C -0.29903(16) 0.84904(15) 1.01198(15) 0.0425(10) Uani 1 1 d .
H57A H -0.3115 0.8622 1.0409 0.051 Uiso 1 1 calc R
C58 C -0.32543(17) 0.87265(16) 0.97277(15) 0.0493(12) Uani 1 1 d .
H58A H -0.3544 0.9016 0.9763 0.059 Uiso 1 1 calc R
C59 C -0.31103(16) 0.85550(15) 0.93032(14) 0.0426(11) Uani 1 1 d .
H59A H -0.3300 0.8710 0.9042 0.051 Uiso 1 1 calc R
C60 C -0.26623(14) 0.81317(14) 0.92691(12) 0.0291(9) Uani 1 1 d .
C61 C -0.1399(2) 0.56962(13) 0.85362(14) 0.0493(12) Uani 1 1 d .
H61A H -0.1731 0.5587 0.8747 0.074 Uiso 1 1 calc R
H61B H -0.1004 0.5522 0.8625 0.074 Uiso 1 1 calc R
H61C H -0.1511 0.5585 0.8227 0.074 Uiso 1 1 calc R
C62 C 0.19793(17) 0.89623(17) 0.67764(13) 0.0516(12) Uani 1 1 d .
H62A H 0.1982 0.9284 0.6582 0.077 Uiso 1 1 calc R
H62B H 0.1967 0.8636 0.6587 0.077 Uiso 1 1 calc R
H62C H 0.2359 0.8958 0.6963 0.077 Uiso 1 1 calc R
C63 C -0.04262(16) 1.05728(14) 0.74904(11) 0.0305(9) Uani 1 1 d .
C64 C -0.09488(17) 1.09130(16) 0.74138(13) 0.0414(10) Uani 1 1 d .
H64A H -0.1282 1.0804 0.7220 0.050 Uiso 1 1 calc R
C65 C -0.09586(16) 1.14030(15) 0.76270(13) 0.0382(10) Uani 1 1 d .
H65A H -0.1299 1.1644 0.7576 0.046 Uiso 1 1 calc R
C66 C -0.04788(18) 1.15546(15) 0.79166(13) 0.0432(10) Uani 1 1 d .
H66A H -0.0504 1.1897 0.8063 0.052 Uiso 1 1 calc R
C67 C 0.00273(19) 1.12340(16) 0.80013(14) 0.0502(12) Uani 1 1 d .
H67A H 0.0351 1.1347 0.8201 0.060 Uiso 1 1 calc R
C68 C 0.00521(16) 1.07293(15) 0.77818(12) 0.0340(9) Uani 1 1 d .
C69 C -0.04598(14) 0.78741(13) 0.74737(10) 0.0200(7) Uani 1 1 d .
H69A H -0.0375 0.7524 0.7321 0.024 Uiso 1 1 calc R
H69B H -0.0292 0.8167 0.7279 0.024 Uiso 1 1 calc R
C70 C -0.11576(14) 0.79461(12) 0.75270(11) 0.0215(7) Uani 1 1 d .
H70A H -0.1357 0.7927 0.7224 0.026 Uiso 1 1 calc R
H70B H -0.1325 0.7643 0.7711 0.026 Uiso 1 1 calc R
C71 C -0.13039(15) 0.89025(12) 0.74001(11) 0.0236(8) Uani 1 1 d .
H71A H -0.1557 0.8797 0.7132 0.028 Uiso 1 1 calc R
H71B H -0.0865 0.8950 0.7299 0.028 Uiso 1 1 calc R
C72 C -0.15463(16) 0.94356(13) 0.75858(12) 0.0290(9) Uani 1 1 d .
H72A H -0.1522 0.9715 0.7345 0.035 Uiso 1 1 calc R
H72B H -0.1276 0.9553 0.7841 0.035 Uiso 1 1 calc R
C73 C -0.22213(15) 0.93897(13) 0.77513(12) 0.0315(9) Uani 1 1 d .
H73A H -0.2347 0.9731 0.7904 0.038 Uiso 1 1 calc R
H73B H -0.2504 0.9332 0.7489 0.038 Uiso 1 1 calc R
C74 C -0.22814(15) 0.89197(13) 0.80812(11) 0.0274(8) Uani 1 1 d .
H74A H -0.2064 0.9011 0.8368 0.033 Uiso 1 1 calc R
H74B H -0.2730 0.8858 0.8151 0.033 Uiso 1 1 calc R
C75 C -0.20016(14) 0.84069(12) 0.78851(11) 0.0230(8) Uani 1 1 d .
H75A H -0.2033 0.8115 0.8115 0.028 Uiso 1 1 calc R
H75B H -0.2252 0.8296 0.7618 0.028 Uiso 1 1 calc R
C76 C -0.09979(15) 0.95277(12) 0.89550(11) 0.0254(8) Uani 1 1 d .
H76A H -0.0602 0.9504 0.9136 0.031 Uiso 1 1 calc R
C77 C -0.1004(2) 1.00676(14) 0.87057(13) 0.0549(13) Uani 1 1 d .
H77A H -0.0649 1.0083 0.8495 0.082 Uiso 1 1 calc R
H77B H -0.0971 1.0364 0.8926 0.082 Uiso 1 1 calc R
H77C H -0.1397 1.0103 0.8535 0.082 Uiso 1 1 calc R
C78 C -0.15415(16) 0.94638(16) 0.92726(12) 0.0456(11) Uani 1 1 d .
H78A H -0.1506 0.9118 0.9434 0.068 Uiso 1 1 calc R
H78B H -0.1933 0.9470 0.9099 0.068 Uiso 1 1 calc R
H78C H -0.1541 0.9761 0.9493 0.068 Uiso 1 1 calc R
Ti3 Ti 0.45458(2) 1.12184(2) 0.924720(19) 0.01806(13) Uani 1 1 d .
O8 O 0.40422(9) 1.18462(8) 0.91035(7) 0.0201(5) Uani 1 1 d .
O9 O 0.50586(10) 1.07132(8) 0.95727(7) 0.0239(5) Uani 1 1 d .
O10 O 0.39956(9) 1.07317(8) 0.90573(7) 0.0231(5) Uani 1 1 d .
O11 O 0.50799(9) 1.12958(8) 0.87610(7) 0.0212(5) Uani 1 1 d .
N17 N 0.29619(12) 1.24794(10) 0.82998(9) 0.0249(7) Uani 1 1 d .
N18 N 0.30336(11) 1.24020(10) 0.87488(9) 0.0205(6) Uani 1 1 d .
N19 N 0.26843(13) 1.20205(11) 0.89431(10) 0.0313(7) Uani 1 1 d .
N20 N 0.49232(13) 0.96496(12) 1.02250(9) 0.0300(7) Uani 1 1 d .
N21 N 0.53879(12) 0.97394(10) 0.99323(9) 0.0229(6) Uani 1 1 d .
N22 N 0.54414(13) 0.94080(11) 0.95781(9) 0.0306(7) Uani 1 1 d .
N23 N 0.51424(11) 1.18416(10) 0.96561(8) 0.0188(6) Uani 1 1 d .
N24 N 0.39940(12) 1.12865(11) 0.99503(9) 0.0276(7) Uani 1 1 d .
C81 C 0.40248(13) 1.23779(12) 0.91533(10) 0.0163(7) Uani 1 1 d .
C82 C 0.35175(14) 1.26866(12) 0.89917(10) 0.0195(7) Uani 1 1 d .
C83 C 0.35061(15) 1.32412(12) 0.90054(11) 0.0237(8) Uani 1 1 d .
H83A H 0.3158 1.3431 0.8883 0.028 Uiso 1 1 calc R
C84 C 0.40015(14) 1.35286(13) 0.91977(12) 0.0271(8) Uani 1 1 d .
C85 C 0.45005(14) 1.32293(12) 0.93635(10) 0.0224(8) Uani 1 1 d .
H85A H 0.4841 1.3418 0.9498 0.027 Uiso 1 1 calc R
C86 C 0.45292(14) 1.26674(12) 0.93433(10) 0.0212(7) Uani 1 1 d .
C87 C 0.51434(14) 1.23877(12) 0.94391(11) 0.0226(8) Uani 1 1 d .
H87A H 0.5370 1.2355 0.9147 0.027 Uiso 1 1 calc R
H87B H 0.5394 1.2631 0.9635 0.027 Uiso 1 1 calc R
C88 C 0.58182(14) 1.16825(13) 0.96461(12) 0.0247(8) Uani 1 1 d .
H88A H 0.6063 1.1968 0.9801 0.030 Uiso 1 1 calc R
H88B H 0.5957 1.1673 0.9325 0.030 Uiso 1 1 calc R
C89 C 0.59766(15) 1.11490(13) 0.98598(11) 0.0243(8) Uani 1 1 d .
C90 C 0.55895(15) 1.06964(13) 0.97986(10) 0.0234(8) Uani 1 1 d .
C91 C 0.57942(15) 1.02056(13) 0.99824(11) 0.0249(8) Uani 1 1 d .
C92 C 0.63685(17) 1.01456(15) 1.01946(13) 0.0378(10) Uani 1 1 d .
H92A H 0.6494 0.9801 1.0305 0.045 Uiso 1 1 calc R
C93 C 0.67606(17) 1.05890(16) 1.02456(15) 0.0466(11) Uani 1 1 d .
C94 C 0.65547(16) 1.10882(15) 1.00834(13) 0.0382(10) Uani 1 1 d .
H94A H 0.6813 1.1398 1.0125 0.046 Uiso 1 1 calc R
C95 C 0.25219(15) 1.21110(13) 0.81947(12) 0.0264(8) Uani 1 1 d .
C96 C 0.22549(17) 1.19803(15) 0.77679(13) 0.0367(10) Uani 1 1 d .
H96A H 0.2362 1.2174 0.7500 0.044 Uiso 1 1 calc R
C97 C 0.18360(18) 1.15618(15) 0.77606(15) 0.0468(11) Uani 1 1 d .
H97A H 0.1644 1.1466 0.7481 0.056 Uiso 1 1 calc R
C98 C 0.16805(19) 1.12708(16) 0.81511(16) 0.0562(13) Uani 1 1 d .
H98A H 0.1399 1.0974 0.8124 0.067 Uiso 1 1 calc R
C99 C 0.19151(17) 1.13925(14) 0.85730(15) 0.0457(11) Uani 1 1 d .
H99A H 0.1794 1.1199 0.8838 0.055 Uiso 1 1 calc R
C100 C 0.23486(15) 1.18239(13) 0.85879(13) 0.0303(9) Uani 1 1 d .
C101 C 0.40036(16) 1.41324(12) 0.92137(13) 0.0361(9) Uani 1 1 d .
H10A H 0.4405 1.4268 0.9098 0.054 Uiso 1 1 calc R
H10B H 0.3946 1.4253 0.9528 0.054 Uiso 1 1 calc R
H10C H 0.3661 1.4273 0.9026 0.054 Uiso 1 1 calc R
C102 C 0.73902(19) 1.05383(17) 1.04765(18) 0.0813(18) Uani 1 1 d .
H10D H 0.7339 1.0350 1.0767 0.122 Uiso 1 1 calc R
H10E H 0.7564 1.0900 1.0531 0.122 Uiso 1 1 calc R
H10F H 0.7676 1.0332 1.0282 0.122 Uiso 1 1 calc R
C103 C 0.46448(15) 0.92068(14) 1.00420(12) 0.0312(9) Uani 1 1 d .
C104 C 0.41181(17) 0.89105(16) 1.01952(15) 0.0465(11) Uani 1 1 d .
H10G H 0.3897 0.9010 1.0462 0.056 Uiso 1 1 calc R
C105 C 0.39453(18) 0.84784(17) 0.99423(17) 0.0571(13) Uani 1 1 d .
H10H H 0.3590 0.8273 1.0034 0.069 Uiso 1 1 calc R
C106 C 0.4276(2) 0.83211(16) 0.95450(16) 0.0543(13) Uani 1 1 d .
H10I H 0.4140 0.8011 0.9382 0.065 Uiso 1 1 calc R
C107 C 0.47882(18) 0.86052(14) 0.93893(14) 0.0451(11) Uani 1 1 d .
H10J H 0.5008 0.8502 0.9122 0.054 Uiso 1 1 calc R
C108 C 0.49657(16) 0.90537(14) 0.96475(12) 0.0312(9) Uani 1 1 d .
C109 C 0.49155(15) 1.18651(14) 1.01359(11) 0.0265(8) Uani 1 1 d .
H10K H 0.5039 1.2216 1.0271 0.032 Uiso 1 1 calc R
H10L H 0.5119 1.1573 1.0313 0.032 Uiso 1 1 calc R
C110 C 0.42085(15) 1.18023(14) 1.01681(12) 0.0319(9) Uani 1 1 d .
H11A H 0.4081 1.1804 1.0492 0.038 Uiso 1 1 calc R
H11B H 0.4003 1.2113 1.0017 0.038 Uiso 1 1 calc R
C111 C 0.41167(17) 1.07993(15) 1.02393(12) 0.0377(10) Uani 1 1 d .
H11C H 0.4556 1.0813 1.0346 0.045 Uiso 1 1 calc R
H11D H 0.4070 1.0471 1.0049 0.045 Uiso 1 1 calc R
C112 C 0.36949(17) 1.07472(16) 1.06442(13) 0.0456(11) Uani 1 1 d .
H11E H 0.3776 1.1051 1.0856 0.055 Uiso 1 1 calc R
H11F H 0.3790 1.0405 1.0805 0.055 Uiso 1 1 calc R
C113 C 0.30018(17) 1.07511(16) 1.05053(14) 0.0471(11) Uani 1 1 d .
H11G H 0.2907 1.0434 1.0311 0.057 Uiso 1 1 calc R
H11H H 0.2731 1.0735 1.0778 0.057 Uiso 1 1 calc R
C114 C 0.28822(17) 1.12727(16) 1.02450(13) 0.0477(11) Uani 1 1 d .
H11I H 0.2440 1.1284 1.0143 0.057 Uiso 1 1 calc R
H11J H 0.2956 1.1587 1.0447 0.057 Uiso 1 1 calc R
C115 C 0.33081(15) 1.13077(17) 0.98398(13) 0.0421(11) Uani 1 1 d .
H11K H 0.3208 1.1006 0.9631 0.051 Uiso 1 1 calc R
H11L H 0.3220 1.1650 0.9677 0.051 Uiso 1 1 calc R
C116 C 0.37773(18) 1.02887(16) 0.88036(16) 0.0495(12) Uani 1 1 d .
H11M H 0.3918 1.0345 0.8483 0.059 Uiso 1 1 calc R
C117 C 0.4061(3) 0.97966(17) 0.8959(2) 0.116(3) Uani 1 1 d .
H11N H 0.4517 0.9821 0.8923 0.173 Uiso 1 1 calc R
H11O H 0.3901 0.9491 0.8781 0.173 Uiso 1 1 calc R
H11P H 0.3959 0.9741 0.9280 0.173 Uiso 1 1 calc R
C118 C 0.3088(2) 1.0273(2) 0.8799(2) 0.102(2) Uani 1 1 d .
H11Q H 0.2925 1.0629 0.8711 0.153 Uiso 1 1 calc R
H11R H 0.2933 1.0178 0.9102 0.153 Uiso 1 1 calc R
H11S H 0.2946 1.0000 0.8580 0.153 Uiso 1 1 calc R
Ti4 Ti 0.56059(3) 1.12999(2) 0.827830(18) 0.01827(13) Uani 1 1 d .
O12 O 0.60233(9) 1.19569(8) 0.84455(7) 0.0222(5) Uani 1 1 d .
O13 O 0.51709(10) 1.07719(8) 0.79215(7) 0.0229(5) Uani 1 1 d .
O14 O 0.62056(10) 1.08502(8) 0.84680(7) 0.0228(5) Uani 1 1 d .
N25 N 0.70397(13) 1.25928(12) 0.92491(9) 0.0317(7) Uani 1 1 d .
N26 N 0.69652(12) 1.25813(10) 0.88009(9) 0.0210(6) Uani 1 1 d .
N27 N 0.73584(14) 1.22821(13) 0.85636(10) 0.0435(9) Uani 1 1 d .
N28 N 0.53547(12) 0.97755(10) 0.73102(9) 0.0244(7) Uani 1 1 d .
N29 N 0.48919(12) 0.97474(10) 0.76106(9) 0.0234(7) Uani 1 1 d .
N30 N 0.48583(14) 0.93068(11) 0.78685(10) 0.0313(7) Uani 1 1 d .
N31 N 0.48828(12) 1.18737(10) 0.79257(9) 0.0218(6) Uani 1 1 d .
N32 N 0.61000(12) 1.15154(10) 0.75482(8) 0.0218(6) Uani 1 1 d .
C121 C 0.59569(14) 1.24932(12) 0.84300(10) 0.0184(7) Uani 1 1 d .
C122 C 0.64272(14) 1.28315(13) 0.85972(10) 0.0194(7) Uani 1 1 d .
C123 C 0.63623(15) 1.33879(13) 0.86132(10) 0.0226(8) Uani 1 1 d .
H12B H 0.6691 1.3602 0.8736 0.027 Uiso 1 1 calc R
C124 C 0.58303(15) 1.36365(13) 0.84539(11) 0.0247(8) Uani 1 1 d .
C125 C 0.53588(15) 1.32988(12) 0.82773(11) 0.0242(8) Uani 1 1 d .
H12C H 0.4989 1.3463 0.8161 0.029 Uiso 1 1 calc R
C126 C 0.54050(15) 1.27386(12) 0.82639(10) 0.0201(7) Uani 1 1 d .
C127 C 0.48327(14) 1.24064(12) 0.81597(11) 0.0217(8) Uani 1 1 d .
H12D H 0.4615 1.2342 0.8452 0.026 Uiso 1 1 calc R
H12E H 0.4552 1.2636 0.7974 0.026 Uiso 1 1 calc R
C128 C 0.42377(14) 1.16459(12) 0.79556(11) 0.0242(8) Uani 1 1 d .
H12F H 0.3952 1.1895 0.7793 0.029 Uiso 1 1 calc R
H12G H 0.4112 1.1648 0.8279 0.029 Uiso 1 1 calc R
C129 C 0.41292(15) 1.10810(13) 0.77721(11) 0.0240(8) Uani 1 1 d .
C130 C 0.45925(15) 1.06792(13) 0.77775(10) 0.0229(8) Uani 1 1 d .
C131 C 0.44254(15) 1.01573(13) 0.76331(11) 0.0253(8) Uani 1 1 d .
C132 C 0.38174(15) 1.00291(14) 0.75128(11) 0.0306(9) Uani 1 1 d .
H13A H 0.3718 0.9668 0.7427 0.037 Uiso 1 1 calc R
C133 C 0.33532(16) 1.04166(14) 0.75153(12) 0.0306(9) Uani 1 1 d .
C134 C 0.35253(15) 1.09384(14) 0.76395(12) 0.0312(9) Uani 1 1 d .
H13B H 0.3214 1.1213 0.7634 0.037 Uiso 1 1 calc R
C135 C 0.75446(17) 1.22802(14) 0.93091(12) 0.0320(9) Uani 1 1 d .
C136 C 0.78622(18) 1.21404(16) 0.97212(14) 0.0495(12) Uani 1 1 d .
H13C H 0.7739 1.2279 1.0009 0.059 Uiso 1 1 calc R
C137 C 0.8345(2) 1.18010(18) 0.96716(18) 0.0639(14) Uani 1 1 d .
H13D H 0.8567 1.1695 0.9937 0.077 Uiso 1 1 calc R
C138 C 0.8541(2) 1.1594(2) 0.9259(2) 0.0865(19) Uani 1 1 d .
H13E H 0.8891 1.1356 0.9255 0.104 Uiso 1 1 calc R
C139 C 0.8252(2) 1.1719(2) 0.88527(18) 0.0813(18) Uani 1 1 d .
H13F H 0.8382 1.1571 0.8570 0.098 Uiso 1 1 calc R
C140 C 0.77437(17) 1.20863(16) 0.88952(13) 0.0412(10) Uani 1 1 d .
C141 C 0.57362(17) 1.42392(12) 0.84847(12) 0.0320(9) Uani 1 1 d .
H14B H 0.6144 1.4422 0.8469 0.048 Uiso 1 1 calc R
H14C H 0.5531 1.4328 0.8773 0.048 Uiso 1 1 calc R
H14D H 0.5472 1.4361 0.8232 0.048 Uiso 1 1 calc R
C142 C 0.26885(17) 1.02802(16) 0.73821(15) 0.0498(12) Uani 1 1 d .
H14E H 0.2609 0.9895 0.7440 0.075 Uiso 1 1 calc R
H14F H 0.2628 1.0357 0.7058 0.075 Uiso 1 1 calc R
H14G H 0.2397 1.0500 0.7562 0.075 Uiso 1 1 calc R
C143 C 0.56584(15) 0.92933(13) 0.73807(11) 0.0244(8) Uani 1 1 d .
C144 C 0.61855(16) 0.90773(14) 0.71548(12) 0.0302(9) Uani 1 1 d .
H14H H 0.6392 0.9269 0.6918 0.036 Uiso 1 1 calc R
C145 C 0.63833(16) 0.85790(14) 0.72946(12) 0.0339(9) Uani 1 1 d .
H14I H 0.6734 0.8418 0.7149 0.041 Uiso 1 1 calc R
C146 C 0.60807(18) 0.82937(14) 0.76515(13) 0.0390(10) Uani 1 1 d .
H14J H 0.6239 0.7950 0.7741 0.047 Uiso 1 1 calc R
C147 C 0.55725(18) 0.84987(14) 0.78676(12) 0.0374(9) Uani 1 1 d .
H14K H 0.5370 0.8304 0.8104 0.045 Uiso 1 1 calc R
C148 C 0.53549(16) 0.90155(13) 0.77271(12) 0.0273(8) Uani 1 1 d .
C149 C 0.50488(15) 1.19320(14) 0.74392(11) 0.0252(8) Uani 1 1 d .
H14L H 0.4833 1.2252 0.7311 0.030 Uiso 1 1 calc R
H14M H 0.4907 1.1608 0.7270 0.030 Uiso 1 1 calc R
C150 C 0.57463(15) 1.19965(12) 0.73846(11) 0.0249(8) Uani 1 1 d .
H15A H 0.5844 1.2057 0.7060 0.030 Uiso 1 1 calc R
H15B H 0.5885 1.2320 0.7556 0.030 Uiso 1 1 calc R
C151 C 0.60650(16) 1.10806(13) 0.71968(11) 0.0275(8) Uani 1 1 d .
H15C H 0.6173 1.1237 0.6897 0.033 Uiso 1 1 calc R
H15D H 0.5629 1.0944 0.7180 0.033 Uiso 1 1 calc R
C152 C 0.64989(16) 1.06138(14) 0.72961(13) 0.0327(9) Uani 1 1 d .
H15E H 0.6469 1.0344 0.7048 0.039 Uiso 1 1 calc R
H15F H 0.6367 1.0435 0.7582 0.039 Uiso 1 1 calc R
C153 C 0.71732(16) 1.08013(14) 0.73408(13) 0.0368(10) Uani 1 1 d .
H15G H 0.7442 1.0492 0.7429 0.044 Uiso 1 1 calc R
H15H H 0.7323 1.0941 0.7045 0.044 Uiso 1 1 calc R
C154 C 0.72188(15) 1.12375(14) 0.76925(13) 0.0360(9) Uani 1 1 d .
H15I H 0.7652 1.1380 0.7701 0.043 Uiso 1 1 calc R
H15J H 0.7120 1.1085 0.7995 0.043 Uiso 1 1 calc R
C155 C 0.67621(15) 1.16981(13) 0.75830(12) 0.0282(9) Uani 1 1 d .
H15K H 0.6793 1.1978 0.7823 0.034 Uiso 1 1 calc R
H15L H 0.6887 1.1868 0.7292 0.034 Uiso 1 1 calc R
C156 C 0.63144(17) 1.03903(14) 0.87547(12) 0.0304(9) Uani 1 1 d .
H15M H 0.6014 1.0408 0.9015 0.037 Uiso 1 1 calc R
C157 C 0.6195(2) 0.98690(14) 0.84966(13) 0.0456(11) Uani 1 1 d .
H15N H 0.5779 0.9883 0.8357 0.068 Uiso 1 1 calc R
H15O H 0.6216 0.9561 0.8707 0.068 Uiso 1 1 calc R
H15P H 0.6514 0.9826 0.8260 0.068 Uiso 1 1 calc R
C158 C 0.69746(19) 1.04367(17) 0.89414(15) 0.0568(13) Uani 1 1 d .
H15Q H 0.7027 1.0790 0.9089 0.085 Uiso 1 1 calc R
H15R H 0.7277 1.0402 0.8692 0.085 Uiso 1 1 calc R
H15S H 0.7047 1.0148 0.9164 0.085 Uiso 1 1 calc R
C1S C 0.4445(2) 1.06886(15) 0.64293(14) 0.0628(14) Uani 1 1 d .
H1SA H 0.4147 1.0515 0.6637 0.094 Uiso 1 1 calc R
H1SB H 0.4872 1.0635 0.6542 0.094 Uiso 1 1 calc R
H1SC H 0.4404 1.0528 0.6126 0.094 Uiso 1 1 calc R
C2S C 0.4308(2) 1.12788(15) 0.64035(11) 0.0374(10) Uani 1 1 d .
C3S C 0.3725(2) 1.14821(18) 0.65125(13) 0.0508(12) Uani 1 1 d .
H3SA H 0.3407 1.1241 0.6613 0.061 Uiso 1 1 calc R
C4S C 0.3593(2) 1.2021(2) 0.64793(14) 0.0618(14) Uani 1 1 d .
H4SA H 0.3185 1.2147 0.6553 0.074 Uiso 1 1 calc R
C5S C 0.4036(3) 1.23779(18) 0.63435(14) 0.0614(15) Uani 1 1 d .
H5SA H 0.3937 1.2752 0.6319 0.074 Uiso 1 1 calc R
C6S C 0.4631(3) 1.21968(18) 0.62404(12) 0.0568(13) Uani 1 1 d .
H6SA H 0.4948 1.2446 0.6151 0.068 Uiso 1 1 calc R
C7S C 0.4763(2) 1.16436(17) 0.62689(12) 0.0450(11) Uani 1 1 d .
H7SA H 0.5170 1.1516 0.6195 0.054 Uiso 1 1 calc R
C8S C 0.0616(3) 1.42618(16) 0.87302(15) 0.088(2) Uani 1 1 d .
H8SA H 0.0341 1.4425 0.8959 0.132 Uiso 1 1 calc R
H8SB H 0.0508 1.4404 0.8430 0.132 Uiso 1 1 calc R
H8SC H 0.1053 1.4350 0.8800 0.132 Uiso 1 1 calc R
C9S C 0.0531(2) 1.36579(16) 0.87331(12) 0.0459(11) Uani 1 1 d .
C10S C 0.1027(2) 1.32963(18) 0.88132(13) 0.0558(13) Uani 1 1 d .
H10M H 0.1438 1.3428 0.8869 0.067 Uiso 1 1 calc R
C11S C 0.0906(2) 1.27358(17) 0.88097(13) 0.0541(13) Uani 1 1 d .
H11T H 0.1239 1.2487 0.8857 0.065 Uiso 1 1 calc R
C12S C 0.0306(3) 1.25471(19) 0.87373(13) 0.0588(14) Uani 1 1 d .
H12H H 0.0224 1.2169 0.8746 0.071 Uiso 1 1 calc R
C13S C -0.0170(2) 1.29029(19) 0.86537(13) 0.0556(13) Uani 1 1 d .
H13G H -0.0584 1.2775 0.8600 0.067 Uiso 1 1 calc R
C14S C -0.0043(2) 1.34500(18) 0.86479(13) 0.0519(12) Uani 1 1 d .
H14N H -0.0375 1.3693 0.8581 0.062 Uiso 1 1 calc R

loop_
_atom_site_aniso_label
_atom_site_aniso_U_11
_atom_site_aniso_U_22
_atom_site_aniso_U_33
_atom_site_aniso_U_23
_atom_site_aniso_U_13
_atom_site_aniso_U_12
Ti1 0.0115(2) 0.0144(3) 0.0158(3) 0.0008(2) 0.0009(2) -0.0021(2)
O1 0.0171(11) 0.0160(12) 0.0189(11) 0.0009(9) 0.0033(9) 0.0008(9)
O2 0.0144(10) 0.0201(12) 0.0198(11) -0.0020(9) 0.0016(9) -0.0029(9)
O3 0.0144(10) 0.0170(12) 0.0240(12) 0.0023(9) -0.0004(9) -0.0035(9)
O4 0.0102(9) 0.0183(12) 0.0194(11) 0.0017(9) -0.0030(8) -0.0012(9)
N1 0.0206(14) 0.0233(15) 0.0197(15) -0.0028(12) 0.0053(12) 0.0034(12)
N2 0.0176(13) 0.0172(14) 0.0206(15) -0.0027(11) 0.0024(11) 0.0001(11)
N3 0.0191(14) 0.0303(17) 0.0211(15) 0.0010(13) 0.0015(12) -0.0068(12)
N4 0.0377(17) 0.0284(18) 0.0294(17) 0.0027(14) -0.0095(14) -0.0062(14)
N5 0.0241(14) 0.0185(15) 0.0203(15) -0.0072(12) -0.0018(12) 0.0013(12)
N6 0.0261(15) 0.0268(16) 0.0259(15) -0.0026(13) -0.0026(13) -0.0034(13)
N7 0.0134(12) 0.0164(14) 0.0179(14) -0.0016(11) 0.0007(11) 0.0005(10)
N8 0.0145(12) 0.0195(15) 0.0200(14) 0.0014(11) -0.0023(11) 0.0001(11)
C1 0.0156(15) 0.0137(17) 0.0181(16) -0.0014(13) -0.0030(13) 0.0016(12)
C2 0.0188(16) 0.0172(18) 0.0179(17) 0.0020(13) 0.0005(13) -0.0020(13)
C3 0.0231(17) 0.0195(19) 0.0269(19) -0.0064(15) 0.0066(14) 0.0011(14)
C4 0.0274(17) 0.0180(18) 0.0259(18) -0.0022(14) 0.0006(14) -0.0001(15)
C5 0.0203(15) 0.0174(17) 0.0225(17) 0.0005(13) 0.0016(13) -0.0052(14)
C6 0.0176(14) 0.0157(16) 0.0150(15) 0.0047(13) -0.0008(13) 0.0015(12)
C7 0.0180(15) 0.0129(17) 0.0241(18) 0.0013(13) 0.0019(13) -0.0039(12)
C8 0.0111(14) 0.0204(17) 0.0178(16) 0.0002(13) 0.0044(12) -0.0024(12)
C9 0.0128(14) 0.0202(17) 0.0178(15) 0.0015(13) -0.0037(12) 0.0013(13)
C10 0.0134(14) 0.0206(18) 0.0209(17) 0.0009(14) -0.0025(13) 0.0007(13)
C11 0.0220(16) 0.0175(18) 0.0195(17) -0.0018(14) -0.0024(14) -0.0032(13)
C12 0.0280(18) 0.026(2) 0.0204(18) -0.0060(15) 0.0038(14) 0.0048(15)
C13 0.0190(16) 0.029(2) 0.0282(19) -0.0023(15) 0.0040(14) -0.0004(14)
C14 0.0190(15) 0.0201(18) 0.0234(17) 0.0037(15) 0.0018(13) -0.0025(14)
C15 0.0149(15) 0.0197(18) 0.0250(18) -0.0013(14) 0.0040(13) 0.0047(13)
C16 0.036(2) 0.029(2) 0.0238(19) -0.0023(16) 0.0064(16) 0.0012(16)
C17 0.035(2) 0.026(2) 0.039(2) 0.0019(17) 0.0150(18) -0.0006(16)
C18 0.034(2) 0.035(2) 0.041(2) -0.0007(19) 0.0132(17) -0.0158(18)
C19 0.0299(19) 0.043(2) 0.032(2) -0.0051(18) 0.0017(17) -0.0136(17)
C20 0.0197(16) 0.0248(19) 0.0286(19) 0.0001(15) 0.0026(15) -0.0009(14)
C21 0.048(2) 0.022(2) 0.039(2) -0.0011(17) 0.0129(19) -0.0022(17)
C22 0.036(2) 0.038(2) 0.036(2) -0.0011(18) 0.0136(17) 0.0038(17)
C23 0.0289(18) 0.024(2) 0.0273(19) -0.0016(16) -0.0017(15) -0.0026(15)
C24 0.045(2) 0.039(2) 0.041(2) 0.0142(19) -0.0165(19) -0.0121(19)
C25 0.036(2) 0.025(2) 0.044(2) 0.0082(18) 0.0013(18) -0.0014(17)
C26 0.0203(17) 0.029(2) 0.047(2) -0.0130(18) 0.0031(16) -0.0039(15)
C27 0.0238(18) 0.032(2) 0.039(2) -0.0039(18) -0.0021(16) -0.0066(16)
C28 0.0193(16) 0.0176(17) 0.0267(18) -0.0045(14) 0.0037(14) 0.0010(14)
C29 0.0197(16) 0.0204(17) 0.0167(16) 0.0012(13) 0.0025(13) -0.0021(13)
C30 0.0186(15) 0.0207(18) 0.0174(17) 0.0033(14) -0.0023(13) 0.0038(13)
C31 0.0130(15) 0.031(2) 0.0209(18) 0.0004(14) -0.0058(13) 0.0005(13)
C32 0.0169(16) 0.034(2) 0.031(2) 0.0027(16) -0.0051(14) -0.0041(14)
C33 0.0263(19) 0.032(2) 0.044(2) 0.0010(18) -0.0089(17) -0.0104(16)
C34 0.0285(18) 0.022(2) 0.033(2) -0.0066(16) -0.0070(16) -0.0005(15)
C35 0.0223(16) 0.0263(19) 0.0211(18) -0.0049(15) -0.0033(14) 0.0014(14)
C36 0.036(2) 0.028(2) 0.0250(19) 0.0127(16) -0.0048(16) -0.0156(16)
C37 0.101(4) 0.027(2) 0.061(3) 0.013(2) -0.023(3) -0.019(2)
C38 0.041(2) 0.108(4) 0.028(2) 0.024(2) -0.0002(19) -0.040(2)
Ti2 0.0139(3) 0.0135(3) 0.0173(3) 0.0003(2) -0.0017(2) -0.0016(2)
O5 0.0161(10) 0.0096(11) 0.0200(11) 0.0003(9) -0.0014(9) -0.0026(8)
O6 0.0181(11) 0.0192(12) 0.0268(13) 0.0059(10) -0.0016(10) -0.0043(9)
O7 0.0180(11) 0.0150(12) 0.0263(12) -0.0008(10) -0.0019(9) 0.0012(9)
N9 0.0179(14) 0.0261(16) 0.0299(17) 0.0042(13) 0.0018(12) -0.0017(12)
N10 0.0157(13) 0.0186(15) 0.0250(16) 0.0049(12) -0.0001(11) -0.0039(11)
N11 0.0222(14) 0.0268(17) 0.0327(17) 0.0106(14) -0.0005(13) 0.0034(12)
N12 0.0264(16) 0.0385(19) 0.0385(18) 0.0059(15) -0.0094(14) -0.0004(14)
N13 0.0233(15) 0.0301(17) 0.0330(17) 0.0139(14) -0.0088(13) -0.0086(13)
N14 0.0396(19) 0.0349(19) 0.047(2) 0.0074(15) -0.0176(16) -0.0091(15)
N15 0.0191(13) 0.0200(15) 0.0154(14) 0.0020(11) -0.0019(11) 0.0019(11)
N16 0.0193(13) 0.0191(15) 0.0180(14) 0.0024(11) -0.0021(11) -0.0016(11)
C41 0.0178(15) 0.0110(17) 0.0186(16) 0.0002(13) -0.0056(13) -0.0014(12)
C42 0.0194(16) 0.0135(17) 0.0248(18) 0.0013(14) -0.0050(13) 0.0005(13)
C43 0.0317(19) 0.022(2) 0.033(2) 0.0013(16) -0.0027(16) -0.0085(15)
C44 0.040(2) 0.0174(19) 0.034(2) 0.0010(16) -0.0077(17) -0.0088(16)
C45 0.0364(19) 0.022(2) 0.0209(18) -0.0055(15) -0.0071(15) 0.0024(15)
C46 0.0228(16) 0.0137(17) 0.0164(16) -0.0015(13) -0.0028(13) -0.0015(13)
C47 0.0219(16) 0.0202(18) 0.0200(18) 0.0029(14) 0.0012(14) 0.0039(13)
C48 0.0149(15) 0.0293(19) 0.0195(16) 0.0011(14) 0.0019(13) 0.0050(14)
C49 0.0181(15) 0.034(2) 0.0163(16) 0.0049(15) -0.0006(13) -0.0022(15)
C50 0.0174(16) 0.034(2) 0.0215(18) 0.0067(15) -0.0036(14) -0.0071(14)
C51 0.0228(18) 0.038(2) 0.0250(18) 0.0149(16) -0.0054(15) -0.0055(16)
C52 0.0300(19) 0.043(2) 0.029(2) 0.0207(17) -0.0039(16) -0.0105(17)
C53 0.0247(19) 0.063(3) 0.025(2) 0.0162(19) 0.0022(16) -0.0040(19)
C54 0.0228(17) 0.038(2) 0.0218(18) 0.0025(16) -0.0001(14) 0.0010(16)
C55 0.0171(16) 0.022(2) 0.039(2) 0.0037(16) 0.0042(15) -0.0089(14)
C56 0.0158(16) 0.038(2) 0.045(2) -0.0053(19) 0.0079(16) -0.0052(15)
C57 0.0227(18) 0.040(2) 0.065(3) -0.017(2) 0.0128(19) -0.0033(18)
C58 0.029(2) 0.043(3) 0.075(3) -0.009(2) 0.004(2) 0.0104(19)
C59 0.0278(19) 0.038(2) 0.062(3) 0.007(2) -0.0022(19) 0.0100(17)
C60 0.0184(16) 0.029(2) 0.040(2) 0.0052(17) 0.0044(16) -0.0031(14)
C61 0.070(3) 0.015(2) 0.063(3) -0.0044(19) 0.000(2) -0.0071(19)
C62 0.031(2) 0.077(3) 0.047(3) 0.019(2) 0.010(2) -0.001(2)
C63 0.0308(19) 0.031(2) 0.030(2) 0.0109(16) -0.0011(16) -0.0071(16)
C64 0.031(2) 0.051(3) 0.042(2) 0.003(2) -0.0101(18) -0.0032(19)
C65 0.0264(19) 0.037(2) 0.051(2) 0.004(2) 0.0037(18) -0.0051(17)
C66 0.043(2) 0.033(2) 0.053(3) 0.0033(19) 0.000(2) -0.0079(19)
C67 0.047(2) 0.042(3) 0.062(3) -0.011(2) -0.021(2) -0.006(2)
C68 0.029(2) 0.032(2) 0.040(2) 0.0061(18) -0.0112(17) -0.0062(17)
C69 0.0215(16) 0.0256(18) 0.0129(16) -0.0007(13) -0.0031(13) -0.0033(14)
C70 0.0230(16) 0.0194(18) 0.0219(18) 0.0015(14) -0.0069(14) -0.0024(14)
C71 0.0273(17) 0.0209(19) 0.0226(18) 0.0066(14) -0.0048(14) 0.0009(14)
C72 0.035(2) 0.022(2) 0.030(2) 0.0039(16) -0.0058(16) -0.0033(15)
C73 0.0274(19) 0.022(2) 0.045(2) 0.0033(17) -0.0095(17) 0.0035(15)
C74 0.0174(16) 0.029(2) 0.036(2) 0.0035(16) -0.0014(15) 0.0004(14)
C75 0.0184(16) 0.0239(19) 0.0266(19) 0.0054(15) -0.0054(14) -0.0009(14)
C76 0.0242(17) 0.0228(19) 0.0293(19) -0.0048(15) -0.0095(15) 0.0029(14)
C77 0.098(4) 0.024(2) 0.043(3) -0.0047(19) -0.027(2) 0.003(2)
C78 0.031(2) 0.067(3) 0.039(2) -0.025(2) -0.0007(18) 0.0148(19)
Ti3 0.0140(3) 0.0175(3) 0.0226(3) 0.0010(2) -0.0031(2) -0.0020(2)
O8 0.0175(11) 0.0167(12) 0.0260(13) 0.0009(10) -0.0029(9) -0.0022(9)
O9 0.0204(11) 0.0217(13) 0.0296(13) 0.0052(10) -0.0089(10) -0.0004(10)
O10 0.0197(11) 0.0143(12) 0.0354(14) -0.0015(10) -0.0052(10) -0.0051(9)
O11 0.0176(11) 0.0231(13) 0.0230(12) 0.0014(10) 0.0003(9) 0.0016(9)
N17 0.0263(15) 0.0206(16) 0.0277(16) 0.0028(13) -0.0057(13) 0.0050(12)
N18 0.0167(13) 0.0154(15) 0.0293(16) 0.0018(12) -0.0025(12) 0.0016(11)
N19 0.0250(15) 0.0273(17) 0.0416(18) 0.0078(14) -0.0037(14) -0.0060(13)
N20 0.0257(15) 0.0336(18) 0.0307(17) 0.0093(14) 0.0060(13) 0.0020(13)
N21 0.0202(14) 0.0224(16) 0.0261(16) 0.0047(12) 0.0005(12) 0.0021(12)
N22 0.0310(16) 0.0254(16) 0.0353(17) 0.0011(14) -0.0033(14) 0.0025(13)
N23 0.0171(13) 0.0172(15) 0.0223(15) 0.0012(12) -0.0028(11) 0.0001(11)
N24 0.0179(13) 0.0339(17) 0.0308(16) 0.0061(14) -0.0015(12) -0.0013(12)
C81 0.0191(15) 0.0104(16) 0.0192(17) 0.0011(13) -0.0014(13) -0.0008(12)
C82 0.0152(15) 0.0219(19) 0.0213(17) -0.0010(14) -0.0006(13) -0.0023(13)
C83 0.0207(16) 0.0168(19) 0.034(2) -0.0010(15) -0.0004(15) 0.0052(13)
C84 0.0231(16) 0.0211(18) 0.037(2) -0.0039(17) 0.0027(16) 0.0005(14)
C85 0.0192(16) 0.0192(18) 0.0287(18) -0.0081(14) -0.0015(14) -0.0055(13)
C86 0.0205(16) 0.0210(18) 0.0222(18) -0.0004(13) 0.0016(14) -0.0032(13)
C87 0.0192(16) 0.0219(19) 0.0267(19) -0.0042(15) -0.0044(14) -0.0070(13)
C88 0.0152(15) 0.028(2) 0.031(2) -0.0041(16) -0.0036(14) -0.0036(13)
C89 0.0232(17) 0.0223(19) 0.0275(19) -0.0012(15) -0.0082(15) 0.0022(14)
C90 0.0204(16) 0.0286(19) 0.0211(17) 0.0017(14) -0.0031(14) -0.0013(15)
C91 0.0231(17) 0.024(2) 0.0279(19) 0.0015(15) -0.0003(15) 0.0045(14)
C92 0.035(2) 0.027(2) 0.052(3) 0.0039(18) -0.0184(19) 0.0073(17)
C93 0.031(2) 0.038(3) 0.071(3) -0.003(2) -0.023(2) 0.0042(18)
C94 0.0254(19) 0.030(2) 0.059(3) -0.0032(19) -0.0136(18) -0.0023(16)
C95 0.0205(17) 0.0194(19) 0.039(2) -0.0049(16) -0.0122(15) 0.0082(14)
C96 0.036(2) 0.033(2) 0.042(2) -0.0071(18) -0.0175(18) 0.0121(17)
C97 0.042(2) 0.033(2) 0.065(3) -0.010(2) -0.034(2) 0.0141(19)
C98 0.041(2) 0.031(2) 0.097(4) -0.008(3) -0.037(2) -0.0013(19)
C99 0.033(2) 0.026(2) 0.078(3) 0.011(2) -0.018(2) -0.0131(17)
C100 0.0210(17) 0.021(2) 0.049(2) 0.0027(17) -0.0134(17) -0.0027(15)
C101 0.0295(19) 0.020(2) 0.058(3) -0.0062(19) -0.0045(19) -0.0068(15)
C102 0.047(3) 0.038(3) 0.158(5) 0.015(3) -0.064(3) -0.004(2)
C103 0.0218(18) 0.030(2) 0.042(2) 0.0184(17) -0.0026(16) 0.0038(15)
C104 0.028(2) 0.048(3) 0.064(3) 0.036(2) -0.003(2) -0.0005(18)
C105 0.027(2) 0.043(3) 0.101(4) 0.046(3) -0.027(2) -0.0098(19)
C106 0.055(3) 0.033(2) 0.075(3) 0.016(2) -0.031(3) -0.012(2)
C107 0.050(2) 0.023(2) 0.062(3) 0.002(2) -0.018(2) 0.0037(18)
C108 0.0283(19) 0.026(2) 0.039(2) 0.0088(17) -0.0087(17) -0.0009(16)
C109 0.0289(18) 0.026(2) 0.0250(19) -0.0025(15) 0.0042(15) -0.0034(15)
C110 0.0269(19) 0.042(2) 0.027(2) 0.0005(17) 0.0042(16) 0.0022(16)
C111 0.031(2) 0.044(2) 0.038(2) 0.0182(19) -0.0016(17) 0.0034(17)
C112 0.042(2) 0.042(3) 0.053(3) 0.017(2) 0.006(2) 0.0021(19)
C113 0.036(2) 0.049(3) 0.055(3) 0.014(2) 0.009(2) -0.015(2)
C114 0.0241(19) 0.061(3) 0.058(3) 0.003(2) 0.0070(19) 0.0052(19)
C115 0.0212(18) 0.063(3) 0.043(2) 0.019(2) 0.0009(17) 0.0054(18)
C116 0.036(2) 0.036(2) 0.076(3) -0.018(2) 0.007(2) -0.0081(19)
C117 0.199(7) 0.023(3) 0.125(5) -0.010(3) -0.100(5) 0.014(3)
C118 0.041(3) 0.135(5) 0.129(5) -0.076(4) 0.005(3) -0.042(3)
Ti4 0.0156(3) 0.0165(3) 0.0227(3) 0.0004(2) 0.0002(2) 0.0018(2)
O12 0.0202(11) 0.0160(12) 0.0305(13) 0.0008(10) 0.0004(10) 0.0033(9)
O13 0.0178(11) 0.0239(13) 0.0271(13) -0.0036(10) -0.0010(10) 0.0025(9)
O14 0.0210(11) 0.0176(12) 0.0298(13) 0.0023(10) -0.0008(10) 0.0041(9)
N25 0.0300(16) 0.0416(19) 0.0234(17) -0.0017(14) -0.0031(14) -0.0058(14)
N26 0.0224(14) 0.0185(15) 0.0219(15) -0.0011(12) -0.0002(12) -0.0027(12)
N27 0.0279(17) 0.064(2) 0.0384(19) -0.0116(17) -0.0025(15) 0.0180(16)
N28 0.0214(14) 0.0240(16) 0.0277(16) -0.0002(13) 0.0034(12) -0.0018(12)
N29 0.0236(15) 0.0190(16) 0.0276(16) -0.0037(12) 0.0031(12) -0.0041(12)
N30 0.0357(17) 0.0203(17) 0.0378(18) 0.0021(14) 0.0062(14) -0.0073(13)
N31 0.0181(13) 0.0240(16) 0.0232(15) -0.0011(12) 0.0004(12) 0.0021(12)
N32 0.0204(13) 0.0207(15) 0.0242(15) 0.0049(12) 0.0032(11) 0.0001(12)
C121 0.0211(16) 0.0154(18) 0.0188(17) -0.0001(14) 0.0009(13) 0.0034(13)
C122 0.0174(15) 0.0199(18) 0.0210(17) 0.0031(14) 0.0051(13) 0.0031(13)
C123 0.0303(18) 0.021(2) 0.0163(17) 0.0004(14) 0.0059(14) -0.0048(14)
C124 0.0303(18) 0.022(2) 0.0215(18) -0.0004(15) 0.0057(14) 0.0013(14)
C125 0.0266(17) 0.0188(19) 0.0272(19) 0.0015(14) 0.0053(15) 0.0048(14)
C126 0.0261(16) 0.0166(18) 0.0175(17) 0.0001(13) 0.0028(14) 0.0027(13)
C127 0.0234(17) 0.0191(18) 0.0225(18) 0.0020(14) 0.0009(14) 0.0083(14)
C128 0.0162(16) 0.028(2) 0.0285(19) 0.0029(15) -0.0041(14) 0.0058(13)
C129 0.0196(16) 0.028(2) 0.0242(19) -0.0044(15) -0.0027(14) -0.0001(14)
C130 0.0177(16) 0.029(2) 0.0218(18) -0.0015(14) 0.0020(14) -0.0021(14)
C131 0.0226(17) 0.0265(19) 0.0269(18) -0.0009(15) 0.0042(15) -0.0049(15)
C132 0.0239(18) 0.033(2) 0.034(2) -0.0058(17) 0.0057(16) -0.0090(16)
C133 0.0218(18) 0.035(2) 0.035(2) -0.0114(17) -0.0022(16) -0.0016(16)
C134 0.0215(18) 0.038(2) 0.034(2) -0.0038(18) 0.0003(16) 0.0043(16)
C135 0.035(2) 0.024(2) 0.037(2) 0.0026(16) -0.0139(17) -0.0109(16)
C136 0.042(2) 0.053(3) 0.053(3) 0.012(2) -0.022(2) -0.009(2)
C137 0.055(3) 0.055(3) 0.081(4) 0.009(3) -0.032(3) -0.001(2)
C138 0.055(3) 0.070(4) 0.134(5) -0.019(4) -0.047(3) 0.040(3)
C139 0.056(3) 0.103(4) 0.086(4) -0.036(3) -0.031(3) 0.046(3)
C140 0.028(2) 0.050(3) 0.046(3) -0.014(2) -0.0127(18) 0.0092(18)
C141 0.043(2) 0.0162(19) 0.037(2) 0.0013(16) -0.0032(17) 0.0045(16)
C142 0.028(2) 0.052(3) 0.070(3) -0.015(2) -0.007(2) -0.0102(19)
C143 0.0207(16) 0.0252(19) 0.0272(18) -0.0077(15) -0.0046(15) -0.0014(15)
C144 0.0268(19) 0.028(2) 0.036(2) -0.0110(16) 0.0007(16) -0.0027(16)
C145 0.0318(19) 0.029(2) 0.040(2) -0.0172(18) -0.0072(17) 0.0062(17)
C146 0.046(2) 0.018(2) 0.053(3) -0.0052(18) -0.017(2) 0.0064(17)
C147 0.051(2) 0.020(2) 0.042(2) 0.0015(17) -0.005(2) -0.0015(19)
C148 0.0308(19) 0.0179(19) 0.033(2) -0.0050(15) -0.0013(16) -0.0025(15)
C149 0.0282(18) 0.0226(19) 0.0249(19) 0.0011(15) -0.0011(15) 0.0079(15)
C150 0.0333(19) 0.0179(18) 0.0236(18) 0.0041(14) 0.0033(15) 0.0043(15)
C151 0.0295(19) 0.024(2) 0.029(2) -0.0018(15) 0.0060(15) 0.0026(15)
C152 0.034(2) 0.024(2) 0.040(2) 0.0049(17) 0.0131(17) 0.0050(16)
C153 0.0269(19) 0.034(2) 0.050(2) 0.0129(19) 0.0140(18) 0.0067(16)
C154 0.0194(17) 0.041(2) 0.047(2) 0.011(2) 0.0044(16) -0.0048(17)
C155 0.0249(18) 0.027(2) 0.033(2) 0.0026(16) 0.0087(16) -0.0071(15)
C156 0.035(2) 0.029(2) 0.027(2) 0.0054(16) 0.0033(16) 0.0117(16)
C157 0.062(3) 0.025(2) 0.051(3) 0.0047(19) 0.007(2) 0.013(2)
C158 0.050(3) 0.058(3) 0.062(3) 0.009(2) -0.018(2) 0.029(2)
C1S 0.114(4) 0.035(3) 0.040(2) 0.005(2) -0.004(3) 0.008(3)
C2S 0.065(3) 0.030(2) 0.0176(18) -0.0006(16) -0.0069(19) 0.002(2)
C3S 0.063(3) 0.059(3) 0.031(2) 0.004(2) -0.012(2) -0.009(2)
C4S 0.077(3) 0.074(4) 0.034(3) -0.005(2) -0.010(2) 0.029(3)
C5S 0.118(4) 0.040(3) 0.026(2) -0.001(2) -0.021(3) 0.019(3)
C6S 0.097(4) 0.053(3) 0.020(2) 0.006(2) -0.008(2) -0.019(3)
C7S 0.068(3) 0.046(3) 0.021(2) -0.0017(18) 0.000(2) 0.010(2)
C8S 0.179(6) 0.032(3) 0.052(3) 0.000(2) 0.003(4) -0.006(3)
C9S 0.074(3) 0.042(3) 0.021(2) 0.0018(17) 0.004(2) 0.001(2)
C10S 0.068(3) 0.060(3) 0.040(3) 0.009(2) 0.019(2) 0.000(3)
C11S 0.088(4) 0.041(3) 0.034(2) 0.005(2) 0.014(2) 0.017(3)
C12S 0.104(4) 0.044(3) 0.029(2) 0.000(2) 0.004(3) 0.002(3)
C13S 0.075(3) 0.062(3) 0.030(2) -0.006(2) 0.005(2) -0.003(3)
C14S 0.081(3) 0.050(3) 0.024(2) -0.002(2) 0.003(2) 0.015(3)

loop_
_atom_type_symbol
_atom_type_description
_atom_type_scat_dispersion_real
_atom_type_scat_dispersion_imag
_atom_type_scat_source
C C 0.0033 0.0016 'International Tables Vol C Tables 4.2.6.8 and 6.1.1.4'
H H 0.0000 0.0000 'International Tables Vol C Tables 4.2.6.8 and 6.1.1.4'
N N 0.0061 0.0033 'International Tables Vol C Tables 4.2.6.8 and 6.1.1.4'
O O 0.0106 0.0060 'International Tables Vol C Tables 4.2.6.8 and 6.1.1.4'
Ti Ti 0.2776 0.4457 'International Tables Vol C Tables 4.2.6.8 and 6.1.1.4'

loop_
_geom_angle_atom_site_label_1
_geom_angle_atom_site_label_2
_geom_angle_atom_site_label_3
_geom_angle
O3 Ti1 O4 99.92(9)
O3 Ti1 O1 97.06(9)
O4 Ti1 O1 94.00(9)
O3 Ti1 O2 94.97(9)
O4 Ti1 O2 97.47(9)
O1 Ti1 O2 161.69(9)
O3 Ti1 N7 171.71(9)
O4 Ti1 N7 88.27(9)
O1 Ti1 N7 83.58(8)
O2 Ti1 N7 82.56(8)
O3 Ti1 N8 94.64(9)
O4 Ti1 N8 164.89(9)
O1 Ti1 N8 80.13(8)
O2 Ti1 N8 85.19(8)
N7 Ti1 N8 77.30(8)
C1 O1 Ti1 140.54(19)
C10 O2 Ti1 140.00(19)
C36 O3 Ti1 147.4(2)
Ti2 O4 Ti1 166.83(13)
N2 N1 C15 102.3(2)
N3 N2 N1 117.2(2)
N3 N2 C2 121.6(2)
N1 N2 C2 121.0(2)
N2 N3 C20 102.6(2)
N5 N4 C23 102.8(3)
N6 N5 N4 116.7(3)
N6 N5 C11 121.5(3)
N4 N5 C11 121.9(2)
N5 N6 C28 103.0(2)
C7 N7 C29 111.5(2)
C7 N7 C8 103.0(2)
C29 N7 C8 110.3(2)
C7 N7 Ti1 112.45(17)
C29 N7 Ti1 109.78(17)
C8 N7 Ti1 109.64(17)
C30 N8 C35 109.4(2)
C30 N8 C31 106.4(2)
C35 N8 C31 107.2(2)
C30 N8 Ti1 103.21(17)
C35 N8 Ti1 116.30(18)
C31 N8 Ti1 113.79(18)
O1 C1 C2 120.9(3)
O1 C1 C6 122.6(3)
C2 C1 C6 116.4(3)
C3 C2 C1 123.3(3)
C3 C2 N2 119.6(3)
C1 C2 N2 117.1(3)
C2 C3 C4 120.2(3)
C2 C3 H3B 119.9
C4 C3 H3B 119.9
C3 C4 C5 116.9(3)
C3 C4 C21 122.0(3)
C5 C4 C21 121.1(3)
C6 C5 C4 123.9(3)
C6 C5 H5A 118.1
C4 C5 H5A 118.1
C5 C6 C1 119.2(3)
C5 C6 C7 118.7(3)
C1 C6 C7 121.2(3)
N7 C7 C6 120.0(2)
N7 C7 H7A 107.3
C6 C7 H7A 107.3
N7 C7 H7B 107.3
C6 C7 H7B 107.3
H7A C7 H7B 106.9
C9 C8 N7 115.3(2)
C9 C8 H8A 108.4
N7 C8 H8A 108.4
C9 C8 H8B 108.4
N7 C8 H8B 108.4
H8A C8 H8B 107.5
C14 C9 C10 119.9(3)
C14 C9 C8 119.9(3)
C10 C9 C8 119.9(3)
O2 C10 C11 120.6(3)
O2 C10 C9 122.5(3)
C11 C10 C9 116.9(3)
C12 C11 C10 122.8(3)
C12 C11 N5 117.9(3)
C10 C11 N5 119.2(3)
C11 C12 C13 120.3(3)
C11 C12 H12A 119.9
C13 C12 H12A 119.9
C14 C13 C12 117.1(3)
C14 C13 C22 121.9(3)
C12 C13 C22 121.0(3)
C13 C14 C9 123.0(3)
C13 C14 H14A 118.5
C9 C14 H14A 118.5
N1 C15 C20 109.1(3)
N1 C15 C16 130.1(3)
C20 C15 C16 120.8(3)
C17 C16 C15 116.5(3)
C17 C16 H16A 121.7
C15 C16 H16A 121.7
C16 C17 C18 122.9(3)
C16 C17 H17A 118.5
C18 C17 H17A 118.5
C19 C18 C17 121.5(3)
C19 C18 H18A 119.3
C17 C18 H18A 119.3
C18 C19 C20 117.1(3)
C18 C19 H19A 121.4
C20 C19 H19A 121.4
N3 C20 C15 108.8(3)
N3 C20 C19 130.1(3)
C15 C20 C19 121.1(3)
C4 C21 H21A 109.5
C4 C21 H21B 109.5
H21A C21 H21B 109.5
C4 C21 H21C 109.5
H21A C21 H21C 109.5
H21B C21 H21C 109.5
C13 C22 H22A 109.5
C13 C22 H22B 109.5
H22A C22 H22B 109.5
C13 C22 H22C 109.5
H22A C22 H22C 109.5
H22B C22 H22C 109.5
N4 C23 C28 108.7(3)
N4 C23 C24 130.2(3)
C28 C23 C24 121.1(3)
C25 C24 C23 116.8(3)
C25 C24 H24A 121.6
C23 C24 H24A 121.6
C24 C25 C26 122.5(3)
C24 C25 H25A 118.7
C26 C25 H25A 118.7
C27 C26 C25 121.2(3)
C27 C26 H26A 119.4
C25 C26 H26A 119.4
C26 C27 C28 117.7(3)
C26 C27 H27A 121.1
C28 C27 H27A 121.1
N6 C28 C23 108.8(3)
N6 C28 C27 130.5(3)
C23 C28 C27 120.7(3)
N7 C29 C30 111.6(2)
N7 C29 H29A 109.3
C30 C29 H29A 109.3
N7 C29 H29B 109.3
C30 C29 H29B 109.3
H29A C29 H29B 108.0
N8 C30 C29 113.4(2)
N8 C30 H30A 108.9
C29 C30 H30A 108.9
N8 C30 H30B 108.9
C29 C30 H30B 108.9
H30A C30 H30B 107.7
N8 C31 C32 114.2(2)
N8 C31 H31A 108.7
C32 C31 H31A 108.7
N8 C31 H31B 108.7
C32 C31 H31B 108.7
H31A C31 H31B 107.6
C31 C32 C33 111.6(3)
C31 C32 H32A 109.3
C33 C32 H32A 109.3
C31 C32 H32B 109.3
C33 C32 H32B 109.3
H32A C32 H32B 108.0
C34 C33 C32 109.3(3)
C34 C33 H33A 109.8
C32 C33 H33A 109.8
C34 C33 H33B 109.8
C32 C33 H33B 109.8
H33A C33 H33B 108.3
C35 C34 C33 112.1(3)
C35 C34 H34A 109.2
C33 C34 H34A 109.2
C35 C34 H34B 109.2
C33 C34 H34B 109.2
H34A C34 H34B 107.9
N8 C35 C34 112.7(3)
N8 C35 H35A 109.1
C34 C35 H35A 109.1
N8 C35 H35B 109.1
C34 C35 H35B 109.1
H35A C35 H35B 107.8
O3 C36 C38 109.4(3)
O3 C36 C37 108.3(3)
C38 C36 C37 113.9(3)
O3 C36 H36A 108.4
C38 C36 H36A 108.4
C37 C36 H36A 108.4
C36 C37 H37A 109.5
C36 C37 H37B 109.5
H37A C37 H37B 109.5
C36 C37 H37C 109.5
H37A C37 H37C 109.5
H37B C37 H37C 109.5
C36 C38 H38A 109.5
C36 C38 H38B 109.5
H38A C38 H38B 109.5
C36 C38 H38C 109.5
H38A C38 H38C 109.5
H38B C38 H38C 109.5
O7 Ti2 O4 100.63(9)
O7 Ti2 O6 95.52(9)
O4 Ti2 O6 97.77(9)
O7 Ti2 O5 97.44(9)
O4 Ti2 O5 93.96(9)
O6 Ti2 O5 160.60(9)
O7 Ti2 N15 170.28(9)
O4 Ti2 N15 88.92(9)
O6 Ti2 N15 81.26(9)
O5 Ti2 N15 83.58(8)
O7 Ti2 N16 94.17(9)
O4 Ti2 N16 164.70(9)
O6 Ti2 N16 84.54(8)
O5 Ti2 N16 80.19(8)
N15 Ti2 N16 76.44(8)
C41 O5 Ti2 141.99(19)
C50 O6 Ti2 139.8(2)
C76 O7 Ti2 147.64(19)
N10 N9 C55 103.1(3)
N11 N10 N9 117.3(3)
N11 N10 C42 121.8(3)
N9 N10 C42 120.6(2)
N10 N11 C60 102.3(3)
N13 N12 C63 102.4(3)
N14 N13 N12 117.5(3)
N14 N13 C51 121.7(3)
N12 N13 C51 120.8(3)
N13 N14 C68 102.6(3)
C69 N15 C47 111.7(2)
C69 N15 C48 110.1(2)
C47 N15 C48 103.1(2)
C69 N15 Ti2 109.00(18)
C47 N15 Ti2 113.56(18)
C48 N15 Ti2 109.21(18)
C70 N16 C71 109.0(2)
C70 N16 C75 106.4(2)
C71 N16 C75 107.2(2)
C70 N16 Ti2 104.39(17)
C71 N16 Ti2 114.36(18)
C75 N16 Ti2 115.08(18)
O5 C41 C42 121.1(3)
O5 C41 C46 122.5(3)
C42 C41 C46 116.3(3)
C43 C42 C41 123.9(3)
C43 C42 N10 119.4(3)
C41 C42 N10 116.6(3)
C42 C43 C44 119.6(3)
C42 C43 H43A 120.2
C44 C43 H43A 120.2
C43 C44 C45 117.9(3)
C43 C44 C61 121.5(3)
C45 C44 C61 120.6(3)
C44 C45 C46 122.9(3)
C44 C45 H45A 118.6
C46 C45 H45A 118.6
C45 C46 C41 119.5(3)
C45 C46 C47 119.1(3)
C41 C46 C47 120.7(3)
N15 C47 C46 119.2(2)
N15 C47 H47A 107.5
C46 C47 H47A 107.5
N15 C47 H47B 107.5
C46 C47 H47B 107.5
H47A C47 H47B 107.0
N15 C48 C49 115.5(2)
N15 C48 H48A 108.4
C49 C48 H48A 108.4
N15 C48 H48B 108.4
C49 C48 H48B 108.4
H48A C48 H48B 107.5
C54 C49 C50 120.7(3)
C54 C49 C48 118.3(3)
C50 C49 C48 120.7(3)
O6 C50 C49 122.7(3)
O6 C50 C51 120.6(3)
C49 C50 C51 116.7(3)
C52 C51 C50 121.9(3)
C52 C51 N13 118.9(3)
C50 C51 N13 119.1(3)
C53 C52 C51 121.4(3)
C53 C52 H52A 119.3
C51 C52 H52A 119.3
C52 C53 C54 117.2(3)
C52 C53 C62 121.9(3)
C54 C53 C62 120.9(4)
C49 C54 C53 122.0(3)
C49 C54 H54A 119.0
C53 C54 H54A 119.0
N9 C55 C60 108.0(3)
N9 C55 C56 130.5(3)
C60 C55 C56 121.5(3)
C57 C56 C55 116.3(4)
C57 C56 H56A 121.8
C55 C56 H56A 121.8
C56 C57 C58 122.5(4)
C56 C57 H57A 118.8
C58 C57 H57A 118.8
C59 C58 C57 122.4(4)
C59 C58 H58A 118.8
C57 C58 H58A 118.8
C58 C59 C60 116.6(4)
C58 C59 H59A 121.7
C60 C59 H59A 121.7
N11 C60 C55 109.2(3)
N11 C60 C59 130.1(3)
C55 C60 C59 120.7(3)
C44 C61 H61A 109.5
C44 C61 H61B 109.5
H61A C61 H61B 109.5
C44 C61 H61C 109.5
H61A C61 H61C 109.5
H61B C61 H61C 109.5
C53 C62 H62A 109.5
C53 C62 H62B 109.5
H62A C62 H62B 109.5
C53 C62 H62C 109.5
H62A C62 H62C 109.5
H62B C62 H62C 109.5
N12 C63 C68 108.6(3)
N12 C63 C64 130.5(3)
C68 C63 C64 120.9(3)
C65 C64 C63 117.8(3)
C65 C64 H64A 121.1
C63 C64 H64A 121.1
C64 C65 C66 120.8(4)
C64 C65 H65A 119.6
C66 C65 H65A 119.6
C67 C66 C65 122.8(4)
C67 C66 H66A 118.6
C65 C66 H66A 118.6
C66 C67 C68 117.5(4)
C66 C67 H67A 121.3
C68 C67 H67A 121.3
N14 C68 C63 108.8(3)
N14 C68 C67 130.9(3)
C63 C68 C67 120.2(3)
N15 C69 C70 111.5(2)
N15 C69 H69A 109.3
C70 C69 H69A 109.3
N15 C69 H69B 109.3
C70 C69 H69B 109.3
H69A C69 H69B 108.0
N16 C70 C69 113.3(2)
N16 C70 H70A 108.9
C69 C70 H70A 108.9
N16 C70 H70B 108.9
C69 C70 H70B 108.9
H70A C70 H70B 107.7
N16 C71 C72 112.0(3)
N16 C71 H71A 109.2
C72 C71 H71A 109.2
N16 C71 H71B 109.2
C72 C71 H71B 109.2
H71A C71 H71B 107.9
C71 C72 C73 111.9(3)
C71 C72 H72A 109.2
C73 C72 H72A 109.2
C71 C72 H72B 109.2
C73 C72 H72B 109.2
H72A C72 H72B 107.9
C74 C73 C72 109.9(3)
C74 C73 H73A 109.7
C72 C73 H73A 109.7
C74 C73 H73B 109.7
C72 C73 H73B 109.7
H73A C73 H73B 108.2
C75 C74 C73 111.2(3)
C75 C74 H74A 109.4
C73 C74 H74A 109.4
C75 C74 H74B 109.4
C73 C74 H74B 109.4
H74A C74 H74B 108.0
N16 C75 C74 113.9(2)
N16 C75 H75A 108.8
C74 C75 H75A 108.8
N16 C75 H75B 108.8
C74 C75 H75B 108.8
H75A C75 H75B 107.7
O7 C76 C78 109.7(3)
O7 C76 C77 109.2(3)
C78 C76 C77 112.7(3)
O7 C76 H76A 108.3
C78 C76 H76A 108.3
C77 C76 H76A 108.3
C76 C77 H77A 109.5
C76 C77 H77B 109.5
H77A C77 H77B 109.5
C76 C77 H77C 109.5
H77A C77 H77C 109.5
H77B C77 H77C 109.5
C76 C78 H78A 109.5
C76 C78 H78B 109.5
H78A C78 H78B 109.5
C76 C78 H78C 109.5
H78A C78 H78C 109.5
H78B C78 H78C 109.5
O10 Ti3 O11 103.62(10)
O10 Ti3 O9 95.45(9)
O11 Ti3 O9 95.92(9)
O10 Ti3 O8 96.10(9)
O11 Ti3 O8 95.21(9)
O9 Ti3 O8 161.61(9)
O10 Ti3 N23 166.62(10)
O11 Ti3 N23 89.72(9)
O9 Ti3 N23 81.91(9)
O8 Ti3 N23 83.55(9)
O10 Ti3 N24 89.69(10)
O11 Ti3 N24 166.63(10)
O9 Ti3 N24 83.90(9)
O8 Ti3 N24 81.90(9)
N23 Ti3 N24 77.00(9)
C81 O8 Ti3 141.99(19)
C90 O9 Ti3 140.0(2)
C116 O10 Ti3 156.4(2)
Ti4 O11 Ti3 174.36(13)
C95 N17 N18 102.1(3)
N19 N18 N17 117.4(3)
N19 N18 C82 122.3(3)
N17 N18 C82 120.1(3)
N18 N19 C100 102.6(3)
N21 N20 C103 101.7(3)
N22 N21 N20 117.9(3)
N22 N21 C91 121.1(3)
N20 N21 C91 120.8(3)
N21 N22 C108 102.4(3)
C87 N23 C109 111.7(2)
C87 N23 C88 103.2(2)
C109 N23 C88 110.0(2)
C87 N23 Ti3 112.07(18)
C109 N23 Ti3 109.69(18)
C88 N23 Ti3 110.07(18)
C111 N24 C110 112.7(3)
C111 N24 C115 108.8(3)
C110 N24 C115 111.2(3)
C111 N24 Ti3 110.5(2)
C110 N24 Ti3 106.29(19)
C115 N24 Ti3 107.2(2)
O8 C81 C82 121.5(3)
O8 C81 C86 121.8(3)
C82 C81 C86 116.6(3)
C83 C82 C81 123.0(3)
C83 C82 N18 119.3(3)
C81 C82 N18 117.1(3)
C82 C83 C84 120.5(3)
C82 C83 H83A 119.8
C84 C83 H83A 119.8
C85 C84 C83 117.1(3)
C85 C84 C101 121.3(3)
C83 C84 C101 121.6(3)
C84 C85 C86 123.5(3)
C84 C85 H85A 118.3
C86 C85 H85A 118.3
C85 C86 C81 119.3(3)
C85 C86 C87 119.2(3)
C81 C86 C87 120.4(3)
N23 C87 C86 119.5(3)
N23 C87 H87A 107.4
C86 C87 H87A 107.4
N23 C87 H87B 107.4
C86 C87 H87B 107.4
H87A C87 H87B 107.0
N23 C88 C89 116.1(3)
N23 C88 H88A 108.3
C89 C88 H88A 108.3
N23 C88 H88B 108.3
C89 C88 H88B 108.3
H88A C88 H88B 107.4
C90 C89 C94 119.5(3)
C90 C89 C88 120.9(3)
C94 C89 C88 119.2(3)
O9 C90 C91 119.5(3)
O9 C90 C89 123.2(3)
C91 C90 C89 117.2(3)
C92 C91 C90 123.0(3)
C92 C91 N21 119.4(3)
C90 C91 N21 117.5(3)
C91 C92 C93 119.9(3)
C91 C92 H92A 120.0
C93 C92 H92A 120.0
C92 C93 C94 118.1(3)
C92 C93 C102 121.3(3)
C94 C93 C102 120.5(3)
C93 C94 C89 122.1(3)
C93 C94 H94A 118.9
C89 C94 H94A 118.9
N17 C95 C100 109.6(3)
N17 C95 C96 129.8(3)
C100 C95 C96 120.6(3)
C97 C96 C95 116.7(4)
C97 C96 H96A 121.7
C95 C96 H96A 121.7
C96 C97 C98 122.1(4)
C96 C97 H97A 118.9
C98 C97 H97A 118.9
C99 C98 C97 123.1(4)
C99 C98 H98A 118.4
C97 C98 H98A 118.4
C98 C99 C100 115.6(4)
C98 C99 H99A 122.2
C100 C99 H99A 122.2
N19 C100 C95 108.4(3)
N19 C100 C99 129.8(4)
C95 C100 C99 121.8(3)
C84 C101 H10A 109.5
C84 C101 H10B 109.5
H10A C101 H10B 109.5
C84 C101 H10C 109.5
H10A C101 H10C 109.5
H10B C101 H10C 109.5
C93 C102 H10D 109.5
C93 C102 H10E 109.5
H10D C102 H10E 109.5
C93 C102 H10F 109.5
H10D C102 H10F 109.5
H10E C102 H10F 109.5
N20 C103 C108 109.5(3)
N20 C103 C104 129.7(4)
C108 C103 C104 120.9(4)
C105 C104 C103 116.7(4)
C105 C104 H10G 121.7
C103 C104 H10G 121.7
C104 C105 C106 122.3(4)
C104 C105 H10H 118.9
C106 C105 H10H 118.9
C107 C106 C105 122.0(4)
C107 C106 H10I 119.0
C105 C106 H10I 119.0
C106 C107 C108 116.0(4)
C106 C107 H10J 122.0
C108 C107 H10J 122.0
N22 C108 C107 129.3(4)
N22 C108 C103 108.5(3)
C107 C108 C103 122.2(3)
N23 C109 C110 112.1(3)
N23 C109 H10K 109.2
C110 C109 H10K 109.2
N23 C109 H10L 109.2
C110 C109 H10L 109.2
H10K C109 H10L 107.9
N24 C110 C109 111.3(3)
N24 C110 H11A 109.4
C109 C110 H11A 109.4
N24 C110 H11B 109.4
C109 C110 H11B 109.4
H11A C110 H11B 108.0
N24 C111 C112 114.6(3)
N24 C111 H11C 108.6
C112 C111 H11C 108.6
N24 C111 H11D 108.6
C112 C111 H11D 108.6
H11C C111 H11D 107.6
C111 C112 C113 111.5(3)
C111 C112 H11E 109.3
C113 C112 H11E 109.3
C111 C112 H11F 109.3
C113 C112 H11F 109.3
H11E C112 H11F 108.0
C114 C113 C112 107.6(3)
C114 C113 H11G 110.2
C112 C113 H11G 110.2
C114 C113 H11H 110.2
C112 C113 H11H 110.2
H11G C113 H11H 108.5
C115 C114 C113 110.3(3)
C115 C114 H11I 109.6
C113 C114 H11I 109.6
C115 C114 H11J 109.6
C113 C114 H11J 109.6
H11I C114 H11J 108.1
N24 C115 C114 114.6(3)
N24 C115 H11K 108.6
C114 C115 H11K 108.6
N24 C115 H11L 108.6
C114 C115 H11L 108.6
H11K C115 H11L 107.6
O10 C116 C117 110.5(4)
O10 C116 C118 111.0(3)
C117 C116 C118 113.8(4)
O10 C116 H11M 107.1
C117 C116 H11M 107.1
C118 C116 H11M 107.1
C116 C117 H11N 109.5
C116 C117 H11O 109.5
H11N C117 H11O 109.5
C116 C117 H11P 109.5
H11N C117 H11P 109.5
H11O C117 H11P 109.5
C116 C118 H11Q 109.5
C116 C118 H11R 109.5
H11Q C118 H11R 109.5
C116 C118 H11S 109.5
H11Q C118 H11S 109.5
H11R C118 H11S 109.5
O14 Ti4 O11 101.27(10)
O14 Ti4 O13 95.51(9)
O11 Ti4 O13 97.26(9)
O14 Ti4 O12 96.48(9)
O11 Ti4 O12 95.23(9)
O13 Ti4 O12 160.64(9)
O14 Ti4 N31 171.75(10)
O11 Ti4 N31 86.73(9)
O13 Ti4 N31 81.30(9)
O12 Ti4 N31 84.72(9)
O14 Ti4 N32 95.80(9)
O11 Ti4 N32 162.83(9)
O13 Ti4 N32 82.82(9)
O12 Ti4 N32 80.89(9)
N31 Ti4 N32 76.29(9)
C121 O12 Ti4 141.6(2)
C130 O13 Ti4 138.2(2)
C156 O14 Ti4 142.5(2)
N26 N25 C135 102.4(3)
N27 N26 N25 117.5(3)
N27 N26 C122 121.9(3)
N25 N26 C122 120.1(3)
N26 N27 C140 101.7(3)
N29 N28 C143 101.9(2)
N28 N29 N30 117.6(3)
N28 N29 C131 121.0(3)
N30 N29 C131 121.2(3)
N29 N30 C148 102.6(3)
C149 N31 C127 112.3(2)
C149 N31 C128 108.3(2)
C127 N31 C128 103.9(2)
C149 N31 Ti4 109.28(18)
C127 N31 Ti4 112.15(18)
C128 N31 Ti4 110.79(18)
C155 N32 C150 105.2(2)
C155 N32 C151 108.3(2)
C150 N32 C151 108.9(2)
C155 N32 Ti4 114.5(2)
C150 N32 Ti4 103.82(18)
C151 N32 Ti4 115.47(18)
O12 C121 C122 120.4(3)
O12 C121 C126 121.8(3)
C122 C121 C126 117.7(3)
C123 C122 C121 122.3(3)
C123 C122 N26 119.6(3)
C121 C122 N26 117.7(3)
C124 C123 C122 121.0(3)
C124 C123 H12B 119.5
C122 C123 H12B 119.5
C123 C124 C125 116.9(3)
C123 C124 C141 122.1(3)
C125 C124 C141 120.9(3)
C126 C125 C124 123.4(3)
C126 C125 H12C 118.3
C124 C125 H12C 118.3
C125 C126 C121 118.5(3)
C125 C126 C127 119.5(3)
C121 C126 C127 121.0(3)
N31 C127 C126 121.2(3)
N31 C127 H12D 107.0
C126 C127 H12D 107.0
N31 C127 H12E 107.0
C126 C127 H12E 107.0
H12D C127 H12E 106.8
N31 C128 C129 117.9(3)
N31 C128 H12F 107.8
C129 C128 H12F 107.8
N31 C128 H12G 107.8
C129 C128 H12G 107.8
H12F C128 H12G 107.2
C134 C129 C130 118.5(3)
C134 C129 C128 118.4(3)
C130 C129 C128 122.7(3)
O13 C130 C129 122.6(3)
O13 C130 C131 119.5(3)
C129 C130 C131 117.9(3)
C132 C131 C130 121.8(3)
C132 C131 N29 118.9(3)
C130 C131 N29 119.3(3)
C133 C132 C131 121.0(3)
C133 C132 H13A 119.5
C131 C132 H13A 119.5
C132 C133 C134 117.1(3)
C132 C133 C142 121.3(3)
C134 C133 C142 121.6(3)
C133 C134 C129 123.6(3)
C133 C134 H13B 118.2
C129 C134 H13B 118.2
N25 C135 C140 109.4(3)
N25 C135 C136 129.2(4)
C140 C135 C136 121.4(4)
C137 C136 C135 115.0(4)
C137 C136 H13C 122.5
C135 C136 H13C 122.5
C136 C137 C138 124.2(4)
C136 C137 H13D 117.9
C138 C137 H13D 117.9
C139 C138 C137 123.0(4)
C139 C138 H13E 118.5
C137 C138 H13E 118.5
C138 C139 C140 114.0(5)
C138 C139 H13F 123.0
C140 C139 H13F 123.0
N27 C140 C135 108.9(3)
N27 C140 C139 128.6(4)
C135 C140 C139 122.4(4)
C124 C141 H14B 109.5
C124 C141 H14C 109.5
H14B C141 H14C 109.5
C124 C141 H14D 109.5
H14B C141 H14D 109.5
H14C C141 H14D 109.5
C133 C142 H14E 109.5
C133 C142 H14F 109.5
H14E C142 H14F 109.5
C133 C142 H14G 109.5
H14E C142 H14G 109.5
H14F C142 H14G 109.5
N28 C143 C148 108.6(3)
N28 C143 C144 129.3(3)
C148 C143 C144 122.1(3)
C145 C144 C143 116.4(3)
C145 C144 H14H 121.8
C143 C144 H14H 121.8
C144 C145 C146 122.0(3)
C144 C145 H14I 119.0
C146 C145 H14I 119.0
C147 C146 C145 121.7(3)
C147 C146 H14J 119.1
C145 C146 H14J 119.1
C146 C147 C148 117.4(3)
C146 C147 H14K 121.3
C148 C147 H14K 121.3
N30 C148 C143 109.3(3)
N30 C148 C147 130.3(3)
C143 C148 C147 120.3(3)
N31 C149 C150 110.5(3)
N31 C149 H14L 109.6
C150 C149 H14L 109.6
N31 C149 H14M 109.6
C150 C149 H14M 109.6
H14L C149 H14M 108.1
N32 C150 C149 112.5(3)
N32 C150 H15A 109.1
C149 C150 H15A 109.1
N32 C150 H15B 109.1
C149 C150 H15B 109.1
H15A C150 H15B 107.8
N32 C151 C152 112.6(3)
N32 C151 H15C 109.1
C152 C151 H15C 109.1
N32 C151 H15D 109.1
C152 C151 H15D 109.1
H15C C151 H15D 107.8
C151 C152 C153 111.5(3)
C151 C152 H15E 109.3
C153 C152 H15E 109.3
C151 C152 H15F 109.3
C153 C152 H15F 109.3
H15E C152 H15F 108.0
C154 C153 C152 109.9(3)
C154 C153 H15G 109.7
C152 C153 H15G 109.7
C154 C153 H15H 109.7
C152 C153 H15H 109.7
H15G C153 H15H 108.2
C153 C154 C155 110.3(3)
C153 C154 H15I 109.6
C155 C154 H15I 109.6
C153 C154 H15J 109.6
C155 C154 H15J 109.6
H15I C154 H15J 108.1
N32 C155 C154 113.2(3)
N32 C155 H15K 108.9
C154 C155 H15K 108.9
N32 C155 H15L 108.9
C154 C155 H15L 108.9
H15K C155 H15L 107.8
O14 C156 C157 110.5(3)
O14 C156 C158 107.7(3)
C157 C156 C158 113.7(3)
O14 C156 H15M 108.3
C157 C156 H15M 108.3
C158 C156 H15M 108.3
C156 C157 H15N 109.5
C156 C157 H15O 109.5
H15N C157 H15O 109.5
C156 C157 H15P 109.5
H15N C157 H15P 109.5
H15O C157 H15P 109.5
C156 C158 H15Q 109.5
C156 C158 H15R 109.5
H15Q C158 H15R 109.5
C156 C158 H15S 109.5
H15Q C158 H15S 109.5
H15R C158 H15S 109.5
C2S C1S H1SA 109.5
C2S C1S H1SB 109.5
H1SA C1S H1SB 109.5
C2S C1S H1SC 109.5
H1SA C1S H1SC 109.5
H1SB C1S H1SC 109.5
C3S C2S C7S 117.6(4)
C3S C2S C1S 121.5(4)
C7S C2S C1S 121.0(4)
C4S C3S C2S 121.7(4)
C4S C3S H3SA 119.2
C2S C3S H3SA 119.2
C5S C4S C3S 120.9(5)
C5S C4S H4SA 119.6
C3S C4S H4SA 119.6
C4S C5S C6S 119.8(4)
C4S C5S H5SA 120.1
C6S C5S H5SA 120.1
C5S C6S C7S 119.2(5)
C5S C6S H6SA 120.4
C7S C6S H6SA 120.4
C2S C7S C6S 120.9(4)
C2S C7S H7SA 119.6
C6S C7S H7SA 119.6
C9S C8S H8SA 109.5
C9S C8S H8SB 109.5
H8SA C8S H8SB 109.5
C9S C8S H8SC 109.5
H8SA C8S H8SC 109.5
H8SB C8S H8SC 109.5
C14S C9S C10S 118.2(4)
C14S C9S C8S 119.0(5)
C10S C9S C8S 122.8(5)
C9S C10S C11S 119.0(5)
C9S C10S H10M 120.5
C11S C10S H10M 120.5
C12S C11S C10S 120.3(5)
C12S C11S H11T 119.9
C10S C11S H11T 119.9
C13S C12S C11S 120.1(5)
C13S C12S H12H 119.9
C11S C12S H12H 119.9
C12S C13S C14S 119.0(5)
C12S C13S H13G 120.5
C14S C13S H13G 120.5
C9S C14S C13S 123.3(4)
C9S C14S H14N 118.4
C13S C14S H14N 118.4

loop_
_geom_bond_atom_site_label_1
_geom_bond_atom_site_label_2
_geom_bond_distance
Ti1 O3 1.764(2)
Ti1 O4 1.8280(19)
Ti1 O1 1.928(2)
Ti1 O2 1.929(2)
Ti1 N7 2.325(2)
Ti1 N8 2.421(2)
O1 C1 1.320(3)
O2 C10 1.337(3)
O3 C36 1.425(4)
O4 Ti2 1.8222(19)
N1 N2 1.345(3)
N1 C15 1.349(4)
N2 N3 1.327(3)
N2 C2 1.436(4)
N3 C20 1.355(4)
N4 N5 1.330(4)
N4 C23 1.354(4)
N5 N6 1.327(3)
N5 C11 1.444(4)
N6 C28 1.351(4)
N7 C7 1.484(4)
N7 C29 1.485(4)
N7 C8 1.501(3)
N8 C30 1.477(4)
N8 C35 1.496(4)
N8 C31 1.499(4)
C1 C2 1.402(4)
C1 C6 1.416(4)
C2 C3 1.383(4)
C3 C4 1.386(4)
C3 H3B 0.9500
C4 C5 1.395(4)
C4 C21 1.509(4)
C5 C6 1.380(4)
C5 H5A 0.9500
C6 C7 1.501(4)
C7 H7A 0.9900
C7 H7B 0.9900
C8 C9 1.500(4)
C8 H8A 0.9900
C8 H8B 0.9900
C9 C14 1.388(4)
C9 C10 1.399(4)
C10 C11 1.394(4)
C11 C12 1.383(4)
C12 C13 1.392(4)
C12 H12A 0.9500
C13 C14 1.386(4)
C13 C22 1.500(4)
C14 H14A 0.9500
C15 C20 1.402(4)
C15 C16 1.409(4)
C16 C17 1.367(5)
C16 H16A 0.9500
C17 C18 1.391(5)
C17 H17A 0.9500
C18 C19 1.371(5)
C18 H18A 0.9500
C19 C20 1.404(4)
C19 H19A 0.9500
C21 H21A 0.9800
C21 H21B 0.9800
C21 H21C 0.9800
C22 H22A 0.9800
C22 H22B 0.9800
C22 H22C 0.9800
C23 C28 1.392(4)
C23 C24 1.409(5)
C24 C25 1.369(5)
C24 H24A 0.9500
C25 C26 1.397(5)
C25 H25A 0.9500
C26 C27 1.365(5)
C26 H26A 0.9500
C27 C28 1.408(4)
C27 H27A 0.9500
C29 C30 1.513(4)
C29 H29A 0.9900
C29 H29B 0.9900
C30 H30A 0.9900
C30 H30B 0.9900
C31 C32 1.512(4)
C31 H31A 0.9900
C31 H31B 0.9900
C32 C33 1.517(5)
C32 H32A 0.9900
C32 H32B 0.9900
C33 C34 1.516(4)
C33 H33A 0.9900
C33 H33B 0.9900
C34 C35 1.504(4)
C34 H34A 0.9900
C34 H34B 0.9900
C35 H35A 0.9900
C35 H35B 0.9900
C36 C38 1.496(5)
C36 C37 1.503(5)
C36 H36A 1.0000
C37 H37A 0.9800
C37 H37B 0.9800
C37 H37C 0.9800
C38 H38A 0.9800
C38 H38B 0.9800
C38 H38C 0.9800
Ti2 O7 1.775(2)
Ti2 O6 1.923(2)
Ti2 O5 1.9252(19)
Ti2 N15 2.341(2)
Ti2 N16 2.462(2)
O5 C41 1.314(3)
O6 C50 1.333(4)
O7 C76 1.415(4)
N9 N10 1.331(3)
N9 C55 1.349(4)
N10 N11 1.325(3)
N10 C42 1.439(4)
N11 C60 1.354(4)
N12 N13 1.329(4)
N12 C63 1.356(4)
N13 N14 1.313(4)
N13 C51 1.438(4)
N14 C68 1.357(4)
N15 C69 1.488(4)
N15 C47 1.496(4)
N15 C48 1.496(4)
N16 C70 1.474(4)
N16 C71 1.485(4)
N16 C75 1.494(4)
C41 C42 1.397(4)
C41 C46 1.418(4)
C42 C43 1.381(4)
C43 C44 1.388(5)
C43 H43A 0.9500
C44 C45 1.391(5)
C44 C61 1.512(5)
C45 C46 1.393(4)
C45 H45A 0.9500
C46 C47 1.506(4)
C47 H47A 0.9900
C47 H47B 0.9900
C48 C49 1.509(4)
C48 H48A 0.9900
C48 H48B 0.9900
C49 C54 1.382(4)
C49 C50 1.401(4)
C50 C51 1.403(4)
C51 C52 1.383(5)
C52 C53 1.377(5)
C52 H52A 0.9500
C53 C54 1.401(5)
C53 C62 1.504(5)
C54 H54A 0.9500
C55 C60 1.405(5)
C55 C56 1.409(5)
C56 C57 1.359(5)
C56 H56A 0.9500
C57 C58 1.410(6)
C57 H57A 0.9500
C58 C59 1.355(5)
C58 H58A 0.9500
C59 C60 1.419(5)
C59 H59A 0.9500
C61 H61A 0.9800
C61 H61B 0.9800
C61 H61C 0.9800
C62 H62A 0.9800
C62 H62B 0.9800
C62 H62C 0.9800
C63 C68 1.388(5)
C63 C64 1.414(5)
C64 C65 1.363(5)
C64 H64A 0.9500
C65 C66 1.384(5)
C65 H65A 0.9500
C66 C67 1.362(5)
C66 H66A 0.9500
C67 C68 1.404(5)
C67 H67A 0.9500
C69 C70 1.507(4)
C69 H69A 0.9900
C69 H69B 0.9900
C70 H70A 0.9900
C70 H70B 0.9900
C71 C72 1.516(4)
C71 H71A 0.9900
C71 H71B 0.9900
C72 C73 1.524(4)
C72 H72A 0.9900
C72 H72B 0.9900
C73 C74 1.518(4)
C73 H73A 0.9900
C73 H73B 0.9900
C74 C75 1.514(4)
C74 H74A 0.9900
C74 H74B 0.9900
C75 H75A 0.9900
C75 H75B 0.9900
C76 C78 1.498(5)
C76 C77 1.521(5)
C76 H76A 1.0000
C77 H77A 0.9800
C77 H77B 0.9800
C77 H77C 0.9800
C78 H78A 0.9800
C78 H78B 0.9800
C78 H78C 0.9800
Ti3 O10 1.770(2)
Ti3 O11 1.839(2)
Ti3 O9 1.916(2)
Ti3 O8 1.932(2)
Ti3 N23 2.331(3)
Ti3 N24 2.387(3)
O8 C81 1.321(3)
O9 C90 1.314(4)
O10 C116 1.404(4)
O11 Ti4 1.811(2)
N17 C95 1.343(4)
N17 N18 1.344(4)
N18 N19 1.330(3)
N18 C82 1.439(4)
N19 C100 1.357(4)
N20 N21 1.332(3)
N20 C103 1.355(4)
N21 N22 1.330(4)
N21 C91 1.448(4)
N22 C108 1.355(4)
N23 C87 1.491(4)
N23 C109 1.494(4)
N23 C88 1.495(4)
N24 C111 1.496(4)
N24 C110 1.497(4)
N24 C115 1.500(4)
C81 C82 1.406(4)
C81 C86 1.408(4)
C82 C83 1.369(4)
C83 C84 1.393(4)
C83 H83A 0.9500
C84 C85 1.385(4)
C84 C101 1.491(4)
C85 C86 1.389(4)
C85 H85A 0.9500
C86 C87 1.508(4)
C87 H87A 0.9900
C87 H87B 0.9900
C88 C89 1.498(4)
C88 H88A 0.9900
C88 H88B 0.9900
C89 C90 1.401(4)
C89 C94 1.406(4)
C90 C91 1.397(4)
C91 C92 1.383(4)
C92 C93 1.385(5)
C92 H92A 0.9500
C93 C94 1.392(5)
C93 C102 1.511(5)
C94 H94A 0.9500
C95 C100 1.407(5)
C95 C96 1.417(5)
C96 C97 1.366(5)
C96 H96A 0.9500
C97 C98 1.395(6)
C97 H97A 0.9500
C98 C99 1.372(6)
C98 H98A 0.9500
C99 C100 1.411(4)
C99 H99A 0.9500
C101 H10A 0.9800
C101 H10B 0.9800
C101 H10C 0.9800
C102 H10D 0.9800
C102 H10E 0.9800
C102 H10F 0.9800
C103 C108 1.400(5)
C103 C104 1.414(5)
C104 C105 1.352(6)
C104 H10G 0.9500
C105 C106 1.420(6)
C105 H10H 0.9500
C106 C107 1.377(5)
C106 H10I 0.9500
C107 C108 1.395(5)
C107 H10J 0.9500
C109 C110 1.519(4)
C109 H10K 0.9900
C109 H10L 0.9900
C110 H11A 0.9900
C110 H11B 0.9900
C111 C112 1.499(5)
C111 H11C 0.9900
C111 H11D 0.9900
C112 C113 1.534(5)
C112 H11E 0.9900
C112 H11F 0.9900
C113 C114 1.520(5)
C113 H11G 0.9900
C113 H11H 0.9900
C114 C115 1.502(5)
C114 H11I 0.9900
C114 H11J 0.9900
C115 H11K 0.9900
C115 H11L 0.9900
C116 C117 1.432(6)
C116 C118 1.472(6)
C116 H11M 1.0000
C117 H11N 0.9800
C117 H11O 0.9800
C117 H11P 0.9800
C118 H11Q 0.9800
C118 H11R 0.9800
C118 H11S 0.9800
Ti4 O14 1.783(2)
Ti4 O13 1.914(2)
Ti4 O12 1.914(2)
Ti4 N31 2.337(3)
Ti4 N32 2.452(3)
O12 C121 1.332(3)
O13 C130 1.325(4)
O14 C156 1.433(4)
N25 N26 1.329(4)
N25 C135 1.337(4)
N26 N27 1.318(4)
N26 C122 1.435(4)
N27 C140 1.365(5)
N28 N29 1.327(3)
N28 C143 1.371(4)
N29 N30 1.328(4)
N29 C131 1.421(4)
N30 C148 1.346(4)
N31 C149 1.482(4)
N31 C127 1.488(4)
N31 C128 1.489(4)
N32 C155 1.486(4)
N32 C150 1.487(4)
N32 C151 1.492(4)
C121 C122 1.395(4)
C121 C126 1.411(4)
C122 C123 1.381(4)
C123 C124 1.373(4)
C123 H12B 0.9500
C124 C125 1.406(4)
C124 C141 1.504(4)
C125 C126 1.387(4)
C125 H12C 0.9500
C126 C127 1.502(4)
C127 H12D 0.9900
C127 H12E 0.9900
C128 C129 1.513(4)
C128 H12F 0.9900
C128 H12G 0.9900
C129 C134 1.391(4)
C129 C130 1.400(4)
C130 C131 1.402(4)
C131 C132 1.381(4)
C132 C133 1.377(5)
C132 H13A 0.9500
C133 C134 1.388(5)
C133 C142 1.509(5)
C134 H13B 0.9500
C135 C140 1.376(5)
C135 C136 1.432(5)
C136 C137 1.335(6)
C136 H13C 0.9500
C137 C138 1.382(7)
C137 H13D 0.9500
C138 C139 1.380(7)
C138 H13E 0.9500
C139 C140 1.420(5)
C139 H13F 0.9500
C141 H14B 0.9800
C141 H14C 0.9800
C141 H14D 0.9800
C142 H14E 0.9800
C142 H14F 0.9800
C142 H14G 0.9800
C143 C148 1.389(5)
C143 C144 1.411(4)
C144 C145 1.364(5)
C144 H14H 0.9500
C145 C146 1.420(5)
C145 H14I 0.9500
C146 C147 1.355(5)
C146 H14J 0.9500
C147 C148 1.419(5)
C147 H14K 0.9500
C149 C150 1.505(4)
C149 H14L 0.9900
C149 H14M 0.9900
C150 H15A 0.9900
C150 H15B 0.9900
C151 C152 1.506(4)
C151 H15C 0.9900
C151 H15D 0.9900
C152 C153 1.517(5)
C152 H15E 0.9900
C152 H15F 0.9900
C153 C154 1.497(5)
C153 H15G 0.9900
C153 H15H 0.9900
C154 C155 1.531(5)
C154 H15I 0.9900
C154 H15J 0.9900
C155 H15K 0.9900
C155 H15L 0.9900
C156 C157 1.516(5)
C156 C158 1.516(5)
C156 H15M 1.0000
C157 H15N 0.9800
C157 H15O 0.9800
C157 H15P 0.9800
C158 H15Q 0.9800
C158 H15R 0.9800
C158 H15S 0.9800
C1S C2S 1.488(5)
C1S H1SA 0.9800
C1S H1SB 0.9800
C1S H1SC 0.9800
C2S C3S 1.378(6)
C2S C7S 1.382(5)
C3S C4S 1.362(6)
C3S H3SA 0.9500
C4S C5S 1.352(7)
C4S H4SA 0.9500
C5S C6S 1.381(7)
C5S H5SA 0.9500
C6S C7S 1.396(6)
C6S H6SA 0.9500
C7S H7SA 0.9500
C8S C9S 1.501(5)
C8S H8SA 0.9800
C8S H8SB 0.9800
C8S H8SC 0.9800
C9S C14S 1.351(6)
C9S C10S 1.404(6)
C10S C11S 1.407(6)
C10S H10M 0.9500
C11S C12S 1.377(6)
C11S H11T 0.9500
C12S C13S 1.366(6)
C12S H12H 0.9500
C13S C14S 1.377(6)
C13S H13G 0.9500
C14S H14N 0.9500

loop_
_geom_torsion_atom_site_label_1
_geom_torsion_atom_site_label_2
_geom_torsion_atom_site_label_3
_geom_torsion_atom_site_label_4
_geom_torsion
O3 Ti1 O1 C1 -171.4(3)
O4 Ti1 O1 C1 -70.9(3)
O2 Ti1 O1 C1 57.9(4)
N7 Ti1 O1 C1 16.9(3)
N8 Ti1 O1 C1 95.1(3)
O3 Ti1 O2 C10 177.6(3)
O4 Ti1 O2 C10 76.9(3)
O1 Ti1 O2 C10 -51.4(4)
N7 Ti1 O2 C10 -10.3(3)
N8 Ti1 O2 C10 -88.1(3)
O4 Ti1 O3 C36 20.5(4)
O1 Ti1 O3 C36 115.9(4)
O2 Ti1 O3 C36 -78.0(4)
N7 Ti1 O3 C36 -150.2(6)
N8 Ti1 O3 C36 -163.5(4)
O3 Ti1 O4 Ti2 -50.9(5)
O1 Ti1 O4 Ti2 -148.8(5)
O2 Ti1 O4 Ti2 45.5(5)
N7 Ti1 O4 Ti2 127.7(5)
N8 Ti1 O4 Ti2 144.8(4)
C15 N1 N2 N3 0.8(3)
C15 N1 N2 C2 175.0(3)
N1 N2 N3 C20 -0.6(3)
C2 N2 N3 C20 -174.8(3)
C23 N4 N5 N6 0.9(4)
C23 N4 N5 C11 -179.5(3)
N4 N5 N6 C28 -0.7(3)
C11 N5 N6 C28 179.7(3)
O3 Ti1 N7 C7 -131.4(6)
O4 Ti1 N7 C7 57.69(18)
O1 Ti1 N7 C7 -36.53(18)
O2 Ti1 N7 C7 155.46(19)
N8 Ti1 N7 C7 -117.82(19)
O3 Ti1 N7 C29 -6.6(7)
O4 Ti1 N7 C29 -177.50(18)
O1 Ti1 N7 C29 88.27(18)
O2 Ti1 N7 C29 -79.73(18)
N8 Ti1 N7 C29 6.98(17)
O3 Ti1 N7 C8 114.7(6)
O4 Ti1 N7 C8 -56.22(18)
O1 Ti1 N7 C8 -150.45(18)
O2 Ti1 N7 C8 41.55(17)
N8 Ti1 N7 C8 128.26(18)
O3 Ti1 N8 C30 -161.50(17)
O4 Ti1 N8 C30 3.0(4)
O1 Ti1 N8 C30 -65.13(17)
O2 Ti1 N8 C30 103.89(17)
N7 Ti1 N8 C30 20.45(16)
O3 Ti1 N8 C35 78.7(2)
O4 Ti1 N8 C35 -116.8(3)
O1 Ti1 N8 C35 175.1(2)
O2 Ti1 N8 C35 -15.93(19)
N7 Ti1 N8 C35 -99.4(2)
O3 Ti1 N8 C31 -46.7(2)
O4 Ti1 N8 C31 117.8(3)
O1 Ti1 N8 C31 49.70(19)
O2 Ti1 N8 C31 -141.28(19)
N7 Ti1 N8 C31 135.3(2)
Ti1 O1 C1 C2 173.3(2)
Ti1 O1 C1 C6 -4.6(5)
O1 C1 C2 C3 -176.4(3)
C6 C1 C2 C3 1.7(4)
O1 C1 C2 N2 2.1(4)
C6 C1 C2 N2 -179.8(3)
N3 N2 C2 C3 -115.3(3)
N1 N2 C2 C3 70.8(4)
N3 N2 C2 C1 66.1(4)
N1 N2 C2 C1 -107.8(3)
C1 C2 C3 C4 -0.6(5)
N2 C2 C3 C4 -179.2(3)
C2 C3 C4 C5 -1.0(5)
C2 C3 C4 C21 178.4(3)
C3 C4 C5 C6 1.7(5)
C21 C4 C5 C6 -177.7(3)
C4 C5 C6 C1 -0.7(5)
C4 C5 C6 C7 168.4(3)
O1 C1 C6 C5 177.0(3)
C2 C1 C6 C5 -1.0(4)
O1 C1 C6 C7 8.3(4)
C2 C1 C6 C7 -169.7(3)
C29 N7 C7 C6 -70.0(3)
C8 N7 C7 C6 171.8(3)
Ti1 N7 C7 C6 53.8(3)
C5 C6 C7 N7 152.3(3)
C1 C6 C7 N7 -38.9(4)
C7 N7 C8 C9 174.4(2)
C29 N7 C8 C9 55.2(3)
Ti1 N7 C8 C9 -65.8(3)
N7 C8 C9 C14 -137.8(3)
N7 C8 C9 C10 48.3(4)
Ti1 O2 C10 C11 173.2(2)
Ti1 O2 C10 C9 -6.7(5)
C14 C9 C10 O2 179.3(3)
C8 C9 C10 O2 -6.8(4)
C14 C9 C10 C11 -0.5(4)
C8 C9 C10 C11 173.4(3)
O2 C10 C11 C12 179.8(3)
C9 C10 C11 C12 -0.3(4)
O2 C10 C11 N5 3.2(4)
C9 C10 C11 N5 -177.0(3)
N6 N5 C11 C12 80.0(4)
N4 N5 C11 C12 -99.6(3)
N6 N5 C11 C10 -103.2(3)
N4 N5 C11 C10 77.2(4)
C10 C11 C12 C13 0.2(5)
N5 C11 C12 C13 176.9(3)
C11 C12 C13 C14 0.7(5)
C11 C12 C13 C22 -177.8(3)
C12 C13 C14 C9 -1.6(5)
C22 C13 C14 C9 176.9(3)
C10 C9 C14 C13 1.5(5)
C8 C9 C14 C13 -172.4(3)
N2 N1 C15 C20 -0.6(3)
N2 N1 C15 C16 178.1(3)
N1 C15 C16 C17 -179.5(3)
C20 C15 C16 C17 -1.0(5)
C15 C16 C17 C18 -1.2(5)
C16 C17 C18 C19 1.9(6)
C17 C18 C19 C20 -0.2(6)
N2 N3 C20 C15 0.1(3)
N2 N3 C20 C19 178.9(3)
N1 C15 C20 N3 0.3(4)
C16 C15 C20 N3 -178.5(3)
N1 C15 C20 C19 -178.6(3)
C16 C15 C20 C19 2.6(5)
C18 C19 C20 N3 179.4(3)
C18 C19 C20 C15 -1.9(5)
N5 N4 C23 C28 -0.8(4)
N5 N4 C23 C24 -178.8(4)
N4 C23 C24 C25 179.2(4)
C28 C23 C24 C25 1.4(5)
C23 C24 C25 C26 -1.8(6)
C24 C25 C26 C27 2.2(5)
C25 C26 C27 C28 -1.9(5)
N5 N6 C28 C23 0.1(3)
N5 N6 C28 C27 180.0(3)
N4 C23 C28 N6 0.4(4)
C24 C23 C28 N6 178.7(3)
N4 C23 C28 C27 -179.5(3)
C24 C23 C28 C27 -1.2(5)
C26 C27 C28 N6 -178.4(3)
C26 C27 C28 C23 1.4(5)
C7 N7 C29 C30 91.2(3)
C8 N7 C29 C30 -155.1(2)
Ti1 N7 C29 C30 -34.2(3)
C35 N8 C30 C29 77.4(3)
C31 N8 C30 C29 -167.1(2)
Ti1 N8 C30 C29 -47.1(3)
N7 C29 C30 N8 58.4(3)
C30 N8 C31 C32 -173.1(2)
C35 N8 C31 C32 -56.1(3)
Ti1 N8 C31 C32 74.0(3)
N8 C31 C32 C33 55.6(3)
C31 C32 C33 C34 -51.8(4)
C32 C33 C34 C35 54.0(4)
C30 N8 C35 C34 172.0(2)
C31 N8 C35 C34 57.0(3)
Ti1 N8 C35 C34 -71.6(3)
C33 C34 C35 N8 -58.7(4)
Ti1 O3 C36 C38 -127.4(3)
Ti1 O3 C36 C37 107.9(4)
Ti1 O4 Ti2 O7 -34.7(5)
Ti1 O4 Ti2 O6 62.5(5)
Ti1 O4 Ti2 O5 -133.0(5)
Ti1 O4 Ti2 N15 143.5(5)
Ti1 O4 Ti2 N16 160.2(4)
O7 Ti2 O5 C41 174.3(3)
O4 Ti2 O5 C41 -84.5(3)
O6 Ti2 O5 C41 42.8(5)
N15 Ti2 O5 C41 4.0(3)
N16 Ti2 O5 C41 81.3(3)
O7 Ti2 O6 C50 166.1(3)
O4 Ti2 O6 C50 64.5(3)
O5 Ti2 O6 C50 -62.2(4)
N15 Ti2 O6 C50 -23.2(3)
N16 Ti2 O6 C50 -100.3(3)
O4 Ti2 O7 C76 18.3(4)
O6 Ti2 O7 C76 -80.7(4)
O5 Ti2 O7 C76 113.8(4)
N15 Ti2 O7 C76 -150.8(5)
N16 Ti2 O7 C76 -165.6(4)
C55 N9 N10 N11 0.6(3)
C55 N9 N10 C42 174.5(3)
N9 N10 N11 C60 -0.5(3)
C42 N10 N11 C60 -174.3(3)
C63 N12 N13 N14 -0.4(4)
C63 N12 N13 C51 179.0(3)
N12 N13 N14 C68 0.6(4)
C51 N13 N14 C68 -178.7(3)
O7 Ti2 N15 C69 -1.8(6)
O4 Ti2 N15 C69 -171.11(19)
O6 Ti2 N15 C69 -73.07(18)
O5 Ti2 N15 C69 94.79(19)
N16 Ti2 N15 C69 13.37(18)
O7 Ti2 N15 C47 -127.1(5)
O4 Ti2 N15 C47 63.65(19)
O6 Ti2 N15 C47 161.7(2)
O5 Ti2 N15 C47 -30.46(19)
N16 Ti2 N15 C47 -111.9(2)
O7 Ti2 N15 C48 118.4(5)
O4 Ti2 N15 C48 -50.84(18)
O6 Ti2 N15 C48 47.19(18)
O5 Ti2 N15 C48 -144.95(18)
N16 Ti2 N15 C48 133.63(19)
O7 Ti2 N16 C70 -167.58(18)
O4 Ti2 N16 C70 -2.2(4)
O6 Ti2 N16 C70 97.27(18)
O5 Ti2 N16 C70 -70.73(17)
N15 Ti2 N16 C70 14.97(17)
O7 Ti2 N16 C71 73.4(2)
O4 Ti2 N16 C71 -121.3(3)
O6 Ti2 N16 C71 -21.79(19)
O5 Ti2 N16 C71 170.2(2)
N15 Ti2 N16 C71 -104.1(2)
O7 Ti2 N16 C75 -51.4(2)
O4 Ti2 N16 C75 113.9(3)
O6 Ti2 N16 C75 -146.6(2)
O5 Ti2 N16 C75 45.45(19)
N15 Ti2 N16 C75 131.1(2)
Ti2 O5 C41 C42 -175.5(2)
Ti2 O5 C41 C46 6.9(5)
O5 C41 C42 C43 -178.1(3)
C46 C41 C42 C43 -0.2(5)
O5 C41 C42 N10 -1.9(4)
C46 C41 C42 N10 176.0(3)
N11 N10 C42 C43 -115.2(3)
N9 N10 C42 C43 71.2(4)
N11 N10 C42 C41 68.4(4)
N9 N10 C42 C41 -105.1(3)
C41 C42 C43 C44 -0.1(5)
N10 C42 C43 C44 -176.2(3)
C42 C43 C44 C45 0.1(5)
C42 C43 C44 C61 179.6(3)
C43 C44 C45 C46 0.4(5)
C61 C44 C45 C46 -179.1(3)
C44 C45 C46 C41 -0.8(5)
C44 C45 C46 C47 169.1(3)
O5 C41 C46 C45 178.5(3)
C42 C41 C46 C45 0.7(4)
O5 C41 C46 C47 8.7(4)
C42 C41 C46 C47 -169.0(3)
C69 N15 C47 C46 -71.1(3)
C48 N15 C47 C46 170.7(3)
Ti2 N15 C47 C46 52.6(3)
C45 C46 C47 N15 147.8(3)
C41 C46 C47 N15 -42.4(4)
C69 N15 C48 C49 54.8(3)
C47 N15 C48 C49 174.1(2)
Ti2 N15 C48 C49 -64.8(3)
N15 C48 C49 C54 -142.9(3)
N15 C48 C49 C50 42.7(4)
Ti2 O6 C50 C49 5.0(5)
Ti2 O6 C50 C51 -175.5(2)
C54 C49 C50 O6 -180.0(3)
C48 C49 C50 O6 -5.7(5)
C54 C49 C50 C51 0.6(5)
C48 C49 C50 C51 174.8(3)
O6 C50 C51 C52 178.1(3)
C49 C50 C51 C52 -2.4(5)
O6 C50 C51 N13 2.3(5)
C49 C50 C51 N13 -178.3(3)
N14 N13 C51 C52 -76.1(4)
N12 N13 C51 C52 104.6(4)
N14 N13 C51 C50 99.9(4)
N12 N13 C51 C50 -79.4(4)
C50 C51 C52 C53 2.4(5)
N13 C51 C52 C53 178.2(3)
C51 C52 C53 C54 -0.4(5)
C51 C52 C53 C62 -179.3(3)
C50 C49 C54 C53 1.4(5)
C48 C49 C54 C53 -173.1(3)
C52 C53 C54 C49 -1.5(5)
C62 C53 C54 C49 177.5(3)
N10 N9 C55 C60 -0.5(3)
N10 N9 C55 C56 178.6(3)
N9 C55 C56 C57 -179.7(3)
C60 C55 C56 C57 -0.8(5)
C55 C56 C57 C58 0.0(5)
C56 C57 C58 C59 1.3(6)
C57 C58 C59 C60 -1.8(6)
N10 N11 C60 C55 0.2(3)
N10 N11 C60 C59 -178.9(3)
N9 C55 C60 N11 0.2(4)
C56 C55 C60 N11 -178.9(3)
N9 C55 C60 C59 179.4(3)
C56 C55 C60 C59 0.2(5)
C58 C59 C60 N11 180.0(4)
C58 C59 C60 C55 1.0(5)
N13 N12 C63 C68 -0.1(4)
N13 N12 C63 C64 -179.2(4)
N12 C63 C64 C65 -179.4(4)
C68 C63 C64 C65 1.5(5)
C63 C64 C65 C66 -1.5(6)
C64 C65 C66 C67 0.8(6)
C65 C66 C67 C68 -0.1(6)
N13 N14 C68 C63 -0.6(4)
N13 N14 C68 C67 180.0(4)
N12 C63 C68 N14 0.5(4)
C64 C63 C68 N14 179.7(3)
N12 C63 C68 C67 179.9(3)
C64 C63 C68 C67 -0.8(6)
C66 C67 C68 N14 179.4(4)
C66 C67 C68 C63 0.1(6)
C47 N15 C69 C70 85.3(3)
C48 N15 C69 C70 -160.7(2)
Ti2 N15 C69 C70 -41.0(3)
C71 N16 C70 C69 79.8(3)
C75 N16 C70 C69 -164.9(2)
Ti2 N16 C70 C69 -42.8(3)
N15 C69 C70 N16 60.1(3)
C70 N16 C71 C72 173.7(2)
C75 N16 C71 C72 59.0(3)
Ti2 N16 C71 C72 -69.9(3)
N16 C71 C72 C73 -58.5(4)
C71 C72 C73 C74 52.5(4)
C72 C73 C74 C75 -50.7(4)
C70 N16 C75 C74 -175.1(3)
C71 N16 C75 C74 -58.6(3)
Ti2 N16 C75 C74 69.8(3)
C73 C74 C75 N16 56.1(4)
Ti2 O7 C76 C78 -126.1(3)
Ti2 O7 C76 C77 109.9(4)
O10 Ti3 O8 C81 172.3(3)
O11 Ti3 O8 C81 -83.4(3)
O9 Ti3 O8 C81 43.7(5)
N23 Ti3 O8 C81 5.8(3)
N24 Ti3 O8 C81 83.5(3)
O10 Ti3 O9 C90 174.6(3)
O11 Ti3 O9 C90 70.3(3)
O8 Ti3 O9 C90 -56.7(5)
N23 Ti3 O9 C90 -18.6(3)
N24 Ti3 O9 C90 -96.3(3)
O11 Ti3 O10 C116 27.8(6)
O9 Ti3 O10 C116 -69.6(6)
O8 Ti3 O10 C116 124.7(6)
N23 Ti3 O10 C116 -147.5(6)
N24 Ti3 O10 C116 -153.5(6)
O10 Ti3 O11 Ti4 -45.1(13)
O9 Ti3 O11 Ti4 52.0(13)
O8 Ti3 O11 Ti4 -142.7(13)
N23 Ti3 O11 Ti4 133.8(13)
N24 Ti3 O11 Ti4 140.5(11)
C95 N17 N18 N19 0.1(3)
C95 N17 N18 C82 173.8(3)
N17 N18 N19 C100 0.2(4)
C82 N18 N19 C100 -173.5(3)
C103 N20 N21 N22 0.4(4)
C103 N20 N21 C91 176.3(3)
N20 N21 N22 C108 -1.1(4)
C91 N21 N22 C108 -176.9(3)
O10 Ti3 N23 C87 -121.9(4)
O11 Ti3 N23 C87 62.6(2)
O9 Ti3 N23 C87 158.6(2)
O8 Ti3 N23 C87 -32.65(19)
N24 Ti3 N23 C87 -115.8(2)
O10 Ti3 N23 C109 2.8(5)
O11 Ti3 N23 C109 -172.7(2)
O9 Ti3 N23 C109 -76.7(2)
O8 Ti3 N23 C109 92.1(2)
N24 Ti3 N23 C109 8.91(19)
O10 Ti3 N23 C88 123.9(4)
O11 Ti3 N23 C88 -51.6(2)
O9 Ti3 N23 C88 44.5(2)
O8 Ti3 N23 C88 -146.8(2)
N24 Ti3 N23 C88 130.0(2)
O10 Ti3 N24 C111 74.7(2)
O11 Ti3 N24 C111 -110.8(4)
O9 Ti3 N24 C111 -20.9(2)
O8 Ti3 N24 C111 170.9(2)
N23 Ti3 N24 C111 -103.9(2)
O10 Ti3 N24 C110 -162.73(19)
O11 Ti3 N24 C110 11.8(5)
O9 Ti3 N24 C110 101.76(19)
O8 Ti3 N24 C110 -66.52(19)
N23 Ti3 N24 C110 18.68(19)
O10 Ti3 N24 C115 -43.7(2)
O11 Ti3 N24 C115 130.8(4)
O9 Ti3 N24 C115 -139.3(2)
O8 Ti3 N24 C115 52.5(2)
N23 Ti3 N24 C115 137.7(2)
Ti3 O8 C81 C82 -177.8(2)
Ti3 O8 C81 C86 6.4(5)
O8 C81 C82 C83 -174.7(3)
C86 C81 C82 C83 1.3(5)
O8 C81 C82 N18 -3.2(4)
C86 C81 C82 N18 172.8(3)
N19 N18 C82 C83 -125.1(3)
N17 N18 C82 C83 61.5(4)
N19 N18 C82 C81 63.1(4)
N17 N18 C82 C81 -110.4(3)
C81 C82 C83 C84 -2.0(5)
N18 C82 C83 C84 -173.4(3)
C82 C83 C84 C85 1.1(5)
C82 C83 C84 C101 179.5(3)
C83 C84 C85 C86 0.5(5)
C101 C84 C85 C86 -177.9(3)
C84 C85 C86 C81 -1.2(5)
C84 C85 C86 C87 167.0(3)
O8 C81 C86 C85 176.3(3)
C82 C81 C86 C85 0.3(4)
O8 C81 C86 C87 8.3(5)
C82 C81 C86 C87 -167.7(3)
C109 N23 C87 C86 -67.8(3)
C88 N23 C87 C86 174.1(3)
Ti3 N23 C87 C86 55.7(3)
C85 C86 C87 N23 147.9(3)
C81 C86 C87 N23 -44.1(4)
C87 N23 C88 C89 177.9(3)
C109 N23 C88 C89 58.6(4)
Ti3 N23 C88 C89 -62.4(3)
N23 C88 C89 C90 40.8(4)
N23 C88 C89 C94 -146.1(3)
Ti3 O9 C90 C91 -178.9(2)
Ti3 O9 C90 C89 -0.2(5)
C94 C89 C90 O9 -176.3(3)
C88 C89 C90 O9 -3.2(5)
C94 C89 C90 C91 2.4(5)
C88 C89 C90 C91 175.6(3)
O9 C90 C91 C92 175.0(3)
C89 C90 C91 C92 -3.8(5)
O9 C90 C91 N21 -3.0(4)
C89 C90 C91 N21 178.2(3)
N22 N21 C91 C92 -86.8(4)
N20 N21 C91 C92 97.5(4)
N22 N21 C91 C90 91.3(4)
N20 N21 C91 C90 -84.4(4)
C90 C91 C92 C93 2.2(6)
N21 C91 C92 C93 -179.8(3)
C91 C92 C93 C94 0.8(6)
C91 C92 C93 C102 179.9(4)
C92 C93 C94 C89 -2.0(6)
C102 C93 C94 C89 178.9(4)
C90 C89 C94 C93 0.4(6)
C88 C89 C94 C93 -172.8(4)
N18 N17 C95 C100 -0.3(3)
N18 N17 C95 C96 -178.0(3)
N17 C95 C96 C97 176.5(3)
C100 C95 C96 C97 -1.0(5)
C95 C96 C97 C98 -0.7(5)
C96 C97 C98 C99 2.5(6)
C97 C98 C99 C100 -2.3(6)
N18 N19 C100 C95 -0.3(4)
N18 N19 C100 C99 176.6(3)
N17 C95 C100 N19 0.4(4)
C96 C95 C100 N19 178.4(3)
N17 C95 C100 C99 -176.9(3)
C96 C95 C100 C99 1.1(5)
C98 C99 C100 N19 -176.1(4)
C98 C99 C100 C95 0.5(5)
N21 N20 C103 C108 0.4(3)
N21 N20 C103 C104 179.9(3)
N20 C103 C104 C105 -179.6(3)
C108 C103 C104 C105 -0.1(5)
C103 C104 C105 C106 0.7(5)
C104 C105 C106 C107 -1.0(6)
C105 C106 C107 C108 0.5(6)
N21 N22 C108 C107 -179.1(3)
N21 N22 C108 C103 1.2(3)
C106 C107 C108 N22 -179.5(3)
C106 C107 C108 C103 0.1(5)
N20 C103 C108 N22 -1.1(4)
C104 C103 C108 N22 179.3(3)
N20 C103 C108 C107 179.2(3)
C104 C103 C108 C107 -0.4(5)
C87 N23 C109 C110 88.7(3)
C88 N23 C109 C110 -157.4(3)
Ti3 N23 C109 C110 -36.2(3)
C111 N24 C110 C109 76.8(3)
C115 N24 C110 C109 -160.8(3)
Ti3 N24 C110 C109 -44.4(3)
N23 C109 C110 N24 56.5(4)
C110 N24 C111 C112 73.0(4)
C115 N24 C111 C112 -50.8(4)
Ti3 N24 C111 C112 -168.2(3)
N24 C111 C112 C113 55.6(4)
C111 C112 C113 C114 -57.0(4)
C112 C113 C114 C115 57.8(4)
C111 N24 C115 C114 52.3(4)
C110 N24 C115 C114 -72.4(4)
Ti3 N24 C115 C114 171.8(3)
C113 C114 C115 N24 -58.4(5)
Ti3 O10 C116 C117 70.2(8)
Ti3 O10 C116 C118 -162.7(5)
Ti3 O11 Ti4 O14 -52.8(13)
Ti3 O11 Ti4 O13 44.3(13)
Ti3 O11 Ti4 O12 -150.5(13)
Ti3 O11 Ti4 N31 125.1(13)
Ti3 O11 Ti4 N32 133.5(11)
O14 Ti4 O12 C121 177.8(3)
O11 Ti4 O12 C121 -80.2(3)
O13 Ti4 O12 C121 49.8(5)
N31 Ti4 O12 C121 6.0(3)
N32 Ti4 O12 C121 82.9(3)
O14 Ti4 O13 C130 152.6(3)
O11 Ti4 O13 C130 50.5(3)
O12 Ti4 O13 C130 -79.3(4)
N31 Ti4 O13 C130 -35.1(3)
N32 Ti4 O13 C130 -112.2(3)
O11 Ti4 O14 C156 29.2(3)
O13 Ti4 O14 C156 -69.4(3)
O12 Ti4 O14 C156 125.9(3)
N31 Ti4 O14 C156 -136.2(6)
N32 Ti4 O14 C156 -152.7(3)
C135 N25 N26 N27 1.8(4)
C135 N25 N26 C122 174.1(3)
N25 N26 N27 C140 -1.6(4)
C122 N26 N27 C140 -173.7(3)
C143 N28 N29 N30 0.2(4)
C143 N28 N29 C131 -175.6(3)
N28 N29 N30 C148 0.7(4)
C131 N29 N30 C148 176.5(3)
O14 Ti4 N31 C149 -3.6(8)
O11 Ti4 N31 C149 -169.2(2)
O13 Ti4 N31 C149 -71.3(2)
O12 Ti4 N31 C149 95.2(2)
N32 Ti4 N31 C149 13.33(19)
O14 Ti4 N31 C127 -128.7(6)
O11 Ti4 N31 C127 65.6(2)
O13 Ti4 N31 C127 163.5(2)
O12 Ti4 N31 C127 -29.93(19)
N32 Ti4 N31 C127 -111.8(2)
O14 Ti4 N31 C128 115.7(7)
O11 Ti4 N31 C128 -49.9(2)
O13 Ti4 N31 C128 47.9(2)
O12 Ti4 N31 C128 -145.5(2)
N32 Ti4 N31 C128 132.6(2)
O14 Ti4 N32 C155 -52.1(2)
O11 Ti4 N32 C155 121.7(3)
O13 Ti4 N32 C155 -146.9(2)
O12 Ti4 N32 C155 43.6(2)
N31 Ti4 N32 C155 130.3(2)
O14 Ti4 N32 C150 -166.22(19)
O11 Ti4 N32 C150 7.6(4)
O13 Ti4 N32 C150 98.94(19)
O12 Ti4 N32 C150 -70.56(19)
N31 Ti4 N32 C150 16.19(18)
O14 Ti4 N32 C151 74.6(2)
O11 Ti4 N32 C151 -111.6(3)
O13 Ti4 N32 C151 -20.2(2)
O12 Ti4 N32 C151 170.3(2)
N31 Ti4 N32 C151 -103.0(2)
Ti4 O12 C121 C122 -178.2(2)
Ti4 O12 C121 C126 4.5(5)
O12 C121 C122 C123 -176.0(3)
C126 C121 C122 C123 1.4(5)
O12 C121 C122 N26 -2.6(4)
C126 C121 C122 N26 174.9(3)
N27 N26 C122 C123 -120.8(3)
N25 N26 C122 C123 67.3(4)
N27 N26 C122 C121 65.6(4)
N25 N26 C122 C121 -106.4(3)
C121 C122 C123 C124 -1.5(5)
N26 C122 C123 C124 -174.8(3)
C122 C123 C124 C125 0.3(5)
C122 C123 C124 C141 177.4(3)
C123 C124 C125 C126 0.9(5)
C141 C124 C125 C126 -176.3(3)
C124 C125 C126 C121 -0.9(5)
C124 C125 C126 C127 167.5(3)
O12 C121 C126 C125 177.1(3)
C122 C121 C126 C125 -0.3(4)
O12 C121 C126 C127 8.9(5)
C122 C121 C126 C127 -168.5(3)
C149 N31 C127 C126 -71.9(4)
C128 N31 C127 C126 171.3(3)
Ti4 N31 C127 C126 51.6(3)
C125 C126 C127 N31 149.9(3)
C121 C126 C127 N31 -42.0(4)
C149 N31 C128 C129 64.1(3)
C127 N31 C128 C129 -176.4(3)
Ti4 N31 C128 C129 -55.7(3)
N31 C128 C129 C134 -156.3(3)
N31 C128 C129 C130 31.0(5)
Ti4 O13 C130 C129 17.8(5)
Ti4 O13 C130 C131 -160.7(2)
C134 C129 C130 O13 -176.4(3)
C128 C129 C130 O13 -3.7(5)
C134 C129 C130 C131 2.2(5)
C128 C129 C130 C131 174.8(3)
O13 C130 C131 C132 175.0(3)
C129 C130 C131 C132 -3.6(5)
O13 C130 C131 N29 -4.8(5)
C129 C130 C131 N29 176.6(3)
N28 N29 C131 C132 112.8(3)
N30 N29 C131 C132 -62.8(4)
N28 N29 C131 C130 -67.4(4)
N30 N29 C131 C130 117.0(3)
C130 C131 C132 C133 2.3(5)
N29 C131 C132 C133 -177.9(3)
C131 C132 C133 C134 0.5(5)
C131 C132 C133 C142 179.7(3)
C132 C133 C134 C129 -2.0(5)
C142 C133 C134 C129 178.9(3)
C130 C129 C134 C133 0.6(5)
C128 C129 C134 C133 -172.4(3)
N26 N25 C135 C140 -1.2(4)
N26 N25 C135 C136 179.2(4)
N25 C135 C136 C137 177.7(4)
C140 C135 C136 C137 -1.9(6)
C135 C136 C137 C138 0.5(7)
C136 C137 C138 C139 -0.3(9)
C137 C138 C139 C140 1.3(8)
N26 N27 C140 C135 0.7(4)
N26 N27 C140 C139 177.4(4)
N25 C135 C140 N27 0.3(4)
C136 C135 C140 N27 180.0(3)
N25 C135 C140 C139 -176.6(4)
C136 C135 C140 C139 3.1(6)
C138 C139 C140 N27 -178.9(4)
C138 C139 C140 C135 -2.6(7)
N29 N28 C143 C148 -0.9(3)
N29 N28 C143 C144 178.3(3)
N28 C143 C144 C145 -179.1(3)
C148 C143 C144 C145 0.0(5)
C143 C144 C145 C146 -0.7(5)
C144 C145 C146 C147 1.0(6)
C145 C146 C147 C148 -0.7(5)
N29 N30 C148 C143 -1.2(3)
N29 N30 C148 C147 -179.2(3)
N28 C143 C148 N30 1.4(4)
C144 C143 C148 N30 -177.8(3)
N28 C143 C148 C147 179.6(3)
C144 C143 C148 C147 0.3(5)
C146 C147 C148 N30 177.7(4)
C146 C147 C148 C143 0.0(5)
C127 N31 C149 C150 83.0(3)
C128 N31 C149 C150 -162.9(3)
Ti4 N31 C149 C150 -42.1(3)
C155 N32 C150 C149 -165.7(3)
C151 N32 C150 C149 78.4(3)
Ti4 N32 C150 C149 -45.1(3)
N31 C149 C150 N32 62.3(4)
C155 N32 C151 C152 56.3(3)
C150 N32 C151 C152 170.2(3)
Ti4 N32 C151 C152 -73.5(3)
N32 C151 C152 C153 -57.0(4)
C151 C152 C153 C154 55.1(4)
C152 C153 C154 C155 -54.4(4)
C150 N32 C155 C154 -173.0(3)
C151 N32 C155 C154 -56.7(4)
Ti4 N32 C155 C154 73.7(3)
C153 C154 C155 N32 57.4(4)
Ti4 O14 C156 C157 87.3(4)
Ti4 O14 C156 C158 -148.0(3)
C7S C2S C3S C4S 1.6(6)
C1S C2S C3S C4S -178.4(4)
C2S C3S C4S C5S -1.0(6)
C3S C4S C5S C6S -0.5(6)
C4S C5S C6S C7S 1.4(6)
C3S C2S C7S C6S -0.7(5)
C1S C2S C7S C6S 179.3(3)
C5S C6S C7S C2S -0.8(6)
C14S C9S C10S C11S -1.1(6)
C8S C9S C10S C11S -180.0(4)
C9S C10S C11S C12S -1.2(6)
C10S C11S C12S C13S 2.1(6)
C11S C12S C13S C14S -0.7(6)
C10S C9S C14S C13S 2.7(6)
C8S C9S C14S C13S -178.4(4)
C12S C13S C14S C9S -1.8(6)
